data_1546206
loop_
_publ_author_name
'Hong, Min Jee'
'Kim, Jinwoong'

_publ_section_title
;
 Determination of the Absolute Configuration of Khellactone Esters from
 Peucedanum japonicum Roots.
;
_journal_issue 5
_journal_name_full 'Journal of natural products'
_journal_page_first 1354
_journal_page_last 1360
_journal_paper_doi 10.1021/acs.jnatprod.6b00947
_journal_volume 80
_journal_year 2017
_chemical_absolute_configuration unk
_chemical_formula_moiety 'C23 H28 O7'
_chemical_formula_sum 'C23 H28 O7'
_chemical_formula_weight 416.45
_space_group_crystal_system monoclinic
_space_group_IT_number 4
_space_group_name_Hall 'P 2yb'
_space_group_name_H-M_alt 'P 1 21 1'
_symmetry_space_group_name_Hall 'P 2yb'
_symmetry_space_group_name_H-M 'P 1 21 1'
_atom_sites_solution_hydrogens geom
_atom_sites_solution_primary direct
_audit_creation_date 2016-10-14
_audit_creation_method
;
Olex2 1.2-ac21
(compiled 2015.09.16 svn.r134, GUI svn.r4998)
;
_cell_angle_alpha 90
_cell_angle_beta 109.128(2)
_cell_angle_gamma 90
_cell_formula_units_Z 12
_cell_length_a 24.3633(4)
_cell_length_b 9.12727(13)
_cell_length_c 31.0898(6)
_cell_measurement_reflns_used 17994
_cell_measurement_temperature 99.9(2)
_cell_measurement_theta_max 76.1950
_cell_measurement_theta_min 3.8400
_cell_volume 6531.8(2)
_computing_cell_refinement 'CrysAlisPro 1.171.38.43d (Rigaku OD, 2015)'
_computing_data_collection 'CrysAlisPro 1.171.38.43d (Rigaku OD, 2015)'
_computing_data_reduction 'CrysAlisPro 1.171.38.43d (Rigaku OD, 2015)'
_computing_molecular_graphics 'Olex2 (Dolomanov et al., 2009)'
_computing_publication_material 'Olex2 (Dolomanov et al., 2009)'
_computing_structure_refinement 'ShelXL (Sheldrick, 2008)'
_computing_structure_solution 'ShelXT (Sheldrick, 2015)'
_diffrn_ambient_environment N~2~
_diffrn_ambient_temperature 100(80)
_diffrn_detector 'CCD plate'
_diffrn_detector_area_resol_mean 5.2262
_diffrn_detector_type AtlasS2
_diffrn_measured_fraction_theta_full 0.990
_diffrn_measured_fraction_theta_max 0.974
_diffrn_measurement_details
;
List of Runs (angles in degrees, time in seconds):

  # Type    Start    End  Width  t~exp~   \w     \q     \k     \f   Frames
--------------------------------------------------------------------------
  1  \w   -116.00 -17.00   1.00    9.33    --  -41.49 -38.00 120.00   99
  2  \w    -66.00  33.00   1.00    9.33    --  -41.49  38.00 120.00   99
  3  \w     84.00 178.00   1.00   36.98    --  112.00  30.00  60.00   94
  4  \w     29.00 109.00   1.00   36.98    --  112.00 -94.00 150.00   80
  5  \w     39.00 138.00   1.00   36.98    --  112.00 -45.00  30.00   99
  6  \w     39.00 138.00   1.00   36.98    --  112.00 -45.00-120.00   99
  7  \w     29.00 109.00   1.00   36.98    --  112.00 -94.00-150.00   80
  8  \w   -118.00  -9.00   1.00    9.33    --  -41.49 -77.00   0.00  109
  9  \w      1.00  82.00   1.00    9.33    --   41.49 -99.00-120.00   81
 10  \w     84.00 178.00   1.00   36.98    --  112.00  30.00-150.00   94
 11  \w     59.00 175.00   1.00   36.98    --  112.00  15.00 -30.00  116
;
_diffrn_measurement_device 'four-circle diffractometer'
_diffrn_measurement_device_type 'SuperNova, Dual, Cu at zero, AtlasS2'
_diffrn_measurement_method '\w scans'
_diffrn_orient_matrix_type 'CrysAlisPro convention (1999,Acta A55,543-557)'
_diffrn_orient_matrix_UB_11 -0.0655968000
_diffrn_orient_matrix_UB_12 0.0333360000
_diffrn_orient_matrix_UB_13 -0.0173850000
_diffrn_orient_matrix_UB_21 -0.0022644000
_diffrn_orient_matrix_UB_22 -0.0374792000
_diffrn_orient_matrix_UB_23 -0.0488661000
_diffrn_orient_matrix_UB_31 -0.0130566000
_diffrn_orient_matrix_UB_32 -0.1611638000
_diffrn_orient_matrix_UB_33 0.0077862000
_diffrn_radiation_collimation '0.2 mm sinlge-pinhole'
_diffrn_radiation_monochromator mirror
_diffrn_radiation_probe x-ray
_diffrn_radiation_type CuK\a
_diffrn_radiation_wavelength 1.54184
_diffrn_reflns_av_R_equivalents 0.0243
_diffrn_reflns_av_unetI/netI 0.0335
_diffrn_reflns_Laue_measured_fraction_full 0.990
_diffrn_reflns_Laue_measured_fraction_max 0.974
_diffrn_reflns_limit_h_max 29
_diffrn_reflns_limit_h_min -30
_diffrn_reflns_limit_k_max 8
_diffrn_reflns_limit_k_min -11
_diffrn_reflns_limit_l_max 39
_diffrn_reflns_limit_l_min -39
_diffrn_reflns_number 39478
_diffrn_reflns_point_group_measured_fraction_full 0.951
_diffrn_reflns_point_group_measured_fraction_max 0.747
_diffrn_reflns_theta_full 25.000
_diffrn_reflns_theta_max 76.836
_diffrn_reflns_theta_min 3.637
_diffrn_source 'micro-focus sealed X-ray tube'
_diffrn_source_type 'SuperNova (Cu) X-ray Source'
_exptl_absorpt_coefficient_mu 0.774
_exptl_absorpt_correction_T_max 1.00000
_exptl_absorpt_correction_T_min 0.62998
_exptl_absorpt_correction_type multi-scan
_exptl_absorpt_process_details
;
CrysAlisPro 1.171.38.43d (Rigaku Oxford Diffraction, 2015)
Empirical absorption correction using spherical harmonics,
 implemented in SCALE3 ABSPACK scaling algorithm.
;
_exptl_crystal_colour 'clear light colourless'
_exptl_crystal_colour_lustre clear
_exptl_crystal_colour_modifier light
_exptl_crystal_colour_primary colourless
_exptl_crystal_density_diffrn 1.270
_exptl_crystal_description needle
_exptl_crystal_F_000 2664
_exptl_crystal_size_max 0.3
_exptl_crystal_size_mid 0.101
_exptl_crystal_size_min 0.031
_refine_diff_density_max 0.360
_refine_diff_density_min -0.266
_refine_diff_density_rms 0.039
_refine_ls_abs_structure_details
;
 Flack x determined using 5322 quotients [(I+)-(I-)]/[(I+)+(I-)]
 (Parsons, Flack and Wagner, Acta Cryst. B69 (2013) 249-259).
;
_refine_ls_abs_structure_Flack 0.08(6)
_refine_ls_extinction_method none
_refine_ls_goodness_of_fit_ref 1.031
_refine_ls_hydrogen_treatment constr
_refine_ls_matrix_type full
_refine_ls_number_parameters 1668
_refine_ls_number_reflns 20639
_refine_ls_number_restraints 1
_refine_ls_restrained_S_all 1.031
_refine_ls_R_factor_all 0.0464
_refine_ls_R_factor_gt 0.0417
_refine_ls_shift/su_max 0.000
_refine_ls_shift/su_mean 0.000
_refine_ls_structure_factor_coef Fsqd
_refine_ls_weighting_details 'w=1/[\s^2^(Fo^2^)+(0.0600P)^2^+0.9138P] where P=(Fo^2^+2Fc^2^)/3'
_refine_ls_weighting_scheme calc
_refine_ls_wR_factor_gt 0.1069
_refine_ls_wR_factor_ref 0.1107
_reflns_Friedel_coverage 0.442
_reflns_Friedel_fraction_full 0.899
_reflns_Friedel_fraction_max 0.490
_reflns_number_gt 18836
_reflns_number_total 20639
_reflns_threshold_expression 'I > 2\s(I)'
_cod_data_source_file np6b00947_si_001.cif
_cod_data_source_block exp_376
_cod_database_code 1546206
_chemical_oxdiff_formula 'C23 H28 O7'
_shelx_space_group_comment
;
The symmetry employed for this shelxl refinement is uniquely defined
by the following loop, which should always be used as a source of
symmetry information in preference to the above space-group names.
They are only intended as comments.
;
_reflns_odcompleteness_completeness 99.91
_reflns_odcompleteness_iscentric 1
_reflns_odcompleteness_theta 69.95
_olex2_refinement_description
;
1. Fixed Uiso
 At 1.2 times of:
  All C(H) groups, All C(H,H) groups
 At 1.5 times of:
  All C(H,H,H) groups
2. Others
 Sof(C4AA)=Sof(H4AA)=Sof(H4AB)=Sof(H4AC)=1-FVAR(1)
 Sof(C1P)=Sof(H1PA)=Sof(H1PB)=Sof(H1PC)=FVAR(1)
3.a Ternary CH refined with riding coordinates:
 C1AA(H1AA), C2"E(H2"E), C3'E(H3'E), C4'E(H4'F), C2"D(H2"D), C3'D(H3'G),
 C4'D(H4'H), C18(H18), C2"(H2"), C2'"(H2'"), C3'(H3'), C4'(H4'), C1M(H1M),
 C2"A(H2"A), C3'A(H3'C), C4'A(H4'D), C2"B(H2"B), C3'B(H3'F), C4'B(H4'G),
 C5AA(H5AA), C2"C(H2"C), C2BA(H2BA), C3'C(H3'D), C4'C(H4'E)
3.b Secondary CH2 refined with riding coordinates:
 C2AA(H2AA,H2AB), C1C(H1CA,H1CB), C3'"(H3'a,H3'b), C1L(H1LA,H1LB), C6AA(H6AA,
 H6AB), C0BA(H0BA,H0BB)
3.c Aromatic/amide H refined with riding coordinates:
 C3E(H3E), C4E(H4E), C5E(H5E), C6E(H6E), C3D(H3D), C4D(H4D), C5D(H5D),
 C6D(H6D), C3(H3), C4(H4), C5(H5), C6(H6), C3A(H3A), C4A(H4A), C5A(H5A),
 C6A(H6A), C3B(H3B), C4B(H4B), C5B(H5B), C6B(H6B), C3C(H3C), C4C(H4C), C5C(H5C),
  C6C(H6C)
3.d Idealised Me refined as rotating group:
 C1P(H1PA,H1PB,H1PC), C3"E(H3"J,H3"K,H3"L), C3AA(H3AA,H3AB,H3AC), C4"E(H4"D,
 H4"E,H4"F), C4AA(H4AA,H4AB,H4AC), C5'E(H6'D,H6'E,H6'F), C6'E(H5'G,H5'H,H5'I),
 C1A(H1AB,H1AC,H1AD), C1B(H1BA,H1BB,H1BC), C3"D(H3"M,H3"N,H3"O), C4"D(H4"M,H4"N,
 H4"O), C5'D(H6'P,H6'Q,H6'R), C6'D(H5'S,H5'T,H5'U), C3"(H3"a,H3"b,H3"c),
 C4"(H4"a,H4"b,H4"c), C4'"(H4'a,H4'b,H4'c), C5'(H5'a,H5'b,H5'c), C5'"(H5'd,H5'e,
 H5'f), C6'(H6'a,H6'b,H6'c), C1N(H1NA,H1NB,H1NC), C1O(H1OA,H1OB,H1OC),
 C3"A(H3"D,H3"E,H3"F), C4"A(H4"P,H4"Q,H4"R), C5'A(H6'G,H6'H,H6'I), C6'A(H5'J,
 H5'K,H5'L), C3"B(H3"P,H3"Q,H3"R), C4"B(H4"G,H4"H,H4"I), C5'B(H5'P,H5'Q,H5'R),
 C6'B(H6'M,H6'N,H6'O), C7AA(H7AA,H7AB,H7AC), C8AA(H8AA,H8AB,H8AC), C1BA(H1BD,
 H1BE,H1BF), C3"C(H3"G,H3"H,H3"I), C3BA(H3BA,H3BB,H3BC), C4"C(H4"J,H4"K,H4"L),
 C6'C(H5'M,H5'N,H5'O), C5'C(H6'J,H6'K,H6'L)
;
_shelx_shelxl_version_number 2014/7
_olex2_date_sample_data_collection 2016-06-24
_olex2_submission_special_instructions 'No special instructions were received'
_oxdiff_exptl_absorpt_empirical_details
;
Empirical correction (ABSPACK) includes:
- Absorption correction using spherical harmonics
- Frame scaling
;
_oxdiff_exptl_absorpt_empirical_full_max 1.508
_oxdiff_exptl_absorpt_empirical_full_min 0.643

loop_
_space_group_symop_operation_xyz
'x, y, z'
'-x, y+1/2, -z'

loop_
_atom_site_label
_atom_site_type_symbol
_atom_site_fract_x
_atom_site_fract_y
_atom_site_fract_z
_atom_site_U_iso_or_equiv
_atom_site_adp_type
_atom_site_occupancy
_atom_site_site_symmetry_order
_atom_site_calc_flag
_atom_site_refinement_flags_posn
_atom_site_refinement_flags_occupancy
_atom_site_disorder_assembly
_atom_site_disorder_group
C0AA C 0.66569(16) 0.3619(4) 0.55930(12) 0.0447(7) Uani 1 1 d . . . .
C1"E C 0.68129(15) 0.4668(5) 0.45452(10) 0.0500(8) Uani 1 1 d . . . .
C1AA C 0.70275(18) 0.3012(4) 0.60424(12) 0.0515(8) Uani 1 1 d . . . .
H1AA H 0.7256 0.3893 0.6163 0.062 Uiso 1 1 calc R . A 2
C1P C 0.6605(3) 0.1809(9) 0.6160(2) 0.057(2) Uani 0.566(12) 1 d . P B 1
H1PA H 0.6795 0.1407 0.6458 0.085 Uiso 0.566(12) 1 calc GR P B 1
H1PB H 0.6522 0.1037 0.5938 0.085 Uiso 0.566(12) 1 calc GR P B 1
H1PC H 0.6249 0.2272 0.6155 0.085 Uiso 0.566(12) 1 calc GR P B 1
C2"E C 0.73538(17) 0.3823(5) 0.45561(12) 0.0603(10) Uani 1 1 d . . . .
H2"E H 0.7593 0.3648 0.4873 0.072 Uiso 1 1 calc R . . .
C2'E C 0.6736(2) 0.7959(5) 0.51279(13) 0.0716(14) Uani 1 1 d . . . .
C2AA C 0.7497(2) 0.2099(7) 0.59775(16) 0.0937(19) Uani 1 1 d . . . .
H2AA H 0.7725 0.2699 0.5842 0.112 Uiso 1 1 calc R . . .
H2AB H 0.7323 0.1319 0.5765 0.112 Uiso 1 1 calc R . . .
C2E C 0.48986(18) 0.4318(8) 0.57665(13) 0.0729(14) Uani 1 1 d . . . .
C3"E C 0.77015(18) 0.4770(6) 0.43180(16) 0.0713(12) Uani 1 1 d . . . .
H3"J H 0.7478 0.4887 0.4002 0.107 Uiso 1 1 calc GR . . .
H3"K H 0.8062 0.4293 0.4344 0.107 Uiso 1 1 calc GR . . .
H3"L H 0.7779 0.5715 0.4461 0.107 Uiso 1 1 calc GR . . .
C3'E C 0.64643(17) 0.6491(4) 0.49370(11) 0.0492(8) Uani 1 1 d . . . .
H3'E H 0.6189 0.6650 0.4630 0.059 Uiso 1 1 calc R . . .
C3AA C 0.7893(2) 0.1436(6) 0.64047(15) 0.0764(14) Uani 1 1 d . . . .
H3AA H 0.8183 0.0857 0.6336 0.115 Uiso 1 1 calc GR . . .
H3AB H 0.7673 0.0824 0.6539 0.115 Uiso 1 1 calc GR . . .
H3AC H 0.8079 0.2199 0.6614 0.115 Uiso 1 1 calc GR . . .
C3E C 0.4530(2) 0.5318(9) 0.58908(16) 0.092(2) Uani 1 1 d . . . .
H3E H 0.4248 0.4953 0.6005 0.110 Uiso 1 1 calc R . . .
C4"E C 0.7189(2) 0.2377(5) 0.43150(18) 0.0737(12) Uani 1 1 d . . . .
H4"D H 0.6988 0.1789 0.4472 0.111 Uiso 1 1 calc GR . . .
H4"E H 0.7533 0.1875 0.4311 0.111 Uiso 1 1 calc GR . . .
H4"F H 0.6939 0.2545 0.4008 0.111 Uiso 1 1 calc GR . . .
C4'E C 0.61480(15) 0.5752(4) 0.52233(10) 0.0421(7) Uani 1 1 d . . . .
H4'F H 0.5885 0.5006 0.5040 0.051 Uiso 1 1 calc R . . .
C4AA C 0.6729(5) 0.2880(15) 0.6379(3) 0.071(4) Uani 0.434(12) 1 d . P B 2
H4AA H 0.6657 0.3840 0.6476 0.107 Uiso 0.434(12) 1 calc GR P B 2
H4AB H 0.6968 0.2337 0.6637 0.107 Uiso 0.434(12) 1 calc GR P B 2
H4AC H 0.6367 0.2378 0.6246 0.107 Uiso 0.434(12) 1 calc GR P B 2
C4E C 0.4574(2) 0.6789(10) 0.58490(14) 0.103(3) Uani 1 1 d . . . .
H4E H 0.4318 0.7408 0.5926 0.124 Uiso 1 1 calc R . . .
C5'E C 0.6981(3) 0.8713(6) 0.47936(17) 0.109(2) Uani 1 1 d . . . .
H6'D H 0.7092 0.9697 0.4894 0.163 Uiso 1 1 calc GR . . .
H6'E H 0.6691 0.8735 0.4497 0.163 Uiso 1 1 calc GR . . .
H6'F H 0.7315 0.8184 0.4779 0.163 Uiso 1 1 calc GR . . .
C5E C 0.5111(3) 0.8905(7) 0.56370(15) 0.106(3) Uani 1 1 d . . . .
H5E H 0.4885 0.9588 0.5725 0.127 Uiso 1 1 calc R . . .
C6'E C 0.7211(2) 0.7827(5) 0.55936(14) 0.0842(17) Uani 1 1 d . . . .
H5'G H 0.7035 0.7665 0.5824 0.126 Uiso 1 1 calc GR . . .
H5'H H 0.7434 0.8714 0.5659 0.126 Uiso 1 1 calc GR . . .
H5'I H 0.7461 0.7018 0.5589 0.126 Uiso 1 1 calc GR . . .
C6E C 0.5521(3) 0.9372(5) 0.54656(14) 0.108(3) Uani 1 1 d . . . .
H6E H 0.5571 1.0370 0.5430 0.129 Uiso 1 1 calc R . . .
C7E C 0.5876(3) 0.8345(4) 0.53388(12) 0.0727(15) Uani 1 1 d . . . .
C8E C 0.58032(18) 0.6854(4) 0.53806(10) 0.0513(9) Uani 1 1 d . . . .
C9E C 0.53760(18) 0.6417(5) 0.55594(11) 0.0557(10) Uani 1 1 d . . . .
C10E C 0.5018(2) 0.7406(6) 0.56853(13) 0.0831(17) Uani 1 1 d . . . .
O1E O 0.53146(11) 0.4931(3) 0.56044(8) 0.0537(6) Uani 1 1 d . . . .
O2E O 0.48826(14) 0.2994(5) 0.57930(11) 0.0812(10) Uani 1 1 d . . . .
O3E O 0.62649(19) 0.8906(3) 0.51576(10) 0.0861(12) Uani 1 1 d . . . .
O4E O 0.69322(10) 0.5585(3) 0.49029(7) 0.0528(6) Uani 1 1 d . . . .
O5E O 0.63458(10) 0.4605(3) 0.42521(7) 0.0529(6) Uani 1 1 d . . . .
O6E O 0.65523(10) 0.5061(2) 0.56254(7) 0.0418(5) Uani 1 1 d . . . .
O7E O 0.64676(13) 0.2936(3) 0.52446(9) 0.0601(7) Uani 1 1 d . . . .
C1"D C -0.09337(13) 0.5594(3) 0.61849(9) 0.0347(6) Uani 1 1 d . . . .
C1A C 0.12482(14) 0.8738(4) 0.63819(12) 0.0462(7) Uani 1 1 d . . . .
H1AB H 0.1369 0.8281 0.6149 0.069 Uiso 1 1 calc GR . . .
H1AC H 0.1579 0.9167 0.6606 0.069 Uiso 1 1 calc GR . . .
H1AD H 0.0968 0.9487 0.6248 0.069 Uiso 1 1 calc GR . . .
C1B C 0.12447(16) 0.8867(5) 0.73780(12) 0.0543(9) Uani 1 1 d . . . .
H1BA H 0.1085 0.9242 0.7600 0.082 Uiso 1 1 calc GR . . .
H1BB H 0.1439 0.9642 0.7276 0.082 Uiso 1 1 calc GR . . .
H1BC H 0.1517 0.8102 0.7512 0.082 Uiso 1 1 calc GR . . .
C1C C 0.07582(14) 0.8258(4) 0.69747(11) 0.0426(7) Uani 1 1 d . . . .
H1CA H 0.0486 0.9038 0.6840 0.051 Uiso 1 1 calc R . . .
H1CB H 0.0551 0.7512 0.7083 0.051 Uiso 1 1 calc R . . .
C2"D C -0.10254(15) 0.6423(4) 0.65781(10) 0.0420(7) Uani 1 1 d . . . .
H2"D H -0.0680 0.6332 0.6849 0.050 Uiso 1 1 calc R . . .
C2'D C -0.00489(13) 0.2488(3) 0.62122(9) 0.0345(6) Uani 1 1 d . . . .
C2D C 0.11051(15) 0.6361(5) 0.50380(11) 0.0510(9) Uani 1 1 d . . . .
C3"D C -0.1552(2) 0.5785(5) 0.66724(15) 0.0727(13) Uani 1 1 d . . . .
H3"M H -0.1878 0.5779 0.6396 0.109 Uiso 1 1 calc GR . . .
H3"N H -0.1642 0.6372 0.6897 0.109 Uiso 1 1 calc GR . . .
H3"O H -0.1468 0.4801 0.6783 0.109 Uiso 1 1 calc GR . . .
C3'D C -0.02954(12) 0.3945(3) 0.59882(9) 0.0310(6) Uani 1 1 d . . . .
H3'G H -0.0654 0.3746 0.5737 0.037 Uiso 1 1 calc R . . .
C3D C 0.13746(16) 0.5393(6) 0.48047(11) 0.0581(11) Uani 1 1 d . . . .
H3D H 0.1603 0.5785 0.4645 0.070 Uiso 1 1 calc R . . .
C4"D C -0.1140(2) 0.8023(4) 0.64498(14) 0.0677(13) Uani 1 1 d . . . .
H4"M H -0.0819 0.8420 0.6373 0.102 Uiso 1 1 calc GR . . .
H4"N H -0.1186 0.8556 0.6702 0.102 Uiso 1 1 calc GR . . .
H4"O H -0.1489 0.8108 0.6193 0.102 Uiso 1 1 calc GR . . .
C4'D C 0.01175(12) 0.4772(3) 0.58018(8) 0.0306(5) Uani 1 1 d . . . .
H4'H H -0.0100 0.5505 0.5581 0.037 Uiso 1 1 calc R . . .
C4D C 0.13071(15) 0.3929(5) 0.48105(11) 0.0542(10) Uani 1 1 d . . . .
H4D H 0.1477 0.3335 0.4646 0.065 Uiso 1 1 calc R . . .
C5'D C -0.04929(15) 0.1665(4) 0.63612(12) 0.0471(8) Uani 1 1 d . . . .
H6'P H -0.0541 0.2138 0.6622 0.071 Uiso 1 1 calc GR . . .
H6'Q H -0.0363 0.0677 0.6438 0.071 Uiso 1 1 calc GR . . .
H6'R H -0.0858 0.1657 0.6118 0.071 Uiso 1 1 calc GR . . .
C5D C 0.09045(14) 0.1763(4) 0.51090(10) 0.0454(8) Uani 1 1 d . . . .
H5D H 0.1068 0.1114 0.4955 0.054 Uiso 1 1 calc R . . .
C6'D C 0.05241(13) 0.2645(3) 0.66011(9) 0.0390(7) Uani 1 1 d . . . .
H5'S H 0.0817 0.3006 0.6484 0.058 Uiso 1 1 calc GR . . .
H5'T H 0.0640 0.1707 0.6741 0.058 Uiso 1 1 calc GR . . .
H5'U H 0.0476 0.3320 0.6823 0.058 Uiso 1 1 calc GR . . .
C6D C 0.05977(13) 0.1225(4) 0.53736(10) 0.0404(7) Uani 1 1 d . . . .
H6D H 0.0556 0.0220 0.5400 0.048 Uiso 1 1 calc R . . .
C7D C 0.03465(12) 0.2203(3) 0.56049(9) 0.0343(6) Uani 1 1 d . . . .
C8D C 0.04039(11) 0.3720(3) 0.55709(9) 0.0321(6) Uani 1 1 d . . . .
C9D C 0.07219(12) 0.4217(4) 0.52989(9) 0.0378(7) Uani 1 1 d . . . .
C10D C 0.09756(13) 0.3273(4) 0.50669(9) 0.0420(7) Uani 1 1 d . . . .
C14 C 0.04671(13) 0.6920(3) 0.62391(10) 0.0364(6) Uani 1 1 d . . . .
C18 C 0.09764(12) 0.7591(3) 0.66073(10) 0.0358(6) Uani 1 1 d . . . .
H18 H 0.1263 0.6828 0.6744 0.043 Uiso 1 1 calc R . . .
O1D O 0.07813(9) 0.5711(3) 0.52812(7) 0.0402(5) Uani 1 1 d . . . .
O2D O 0.11273(11) 0.7687(3) 0.50474(9) 0.0589(7) Uani 1 1 d . . . .
O3D O 0.00459(9) 0.1589(2) 0.58570(7) 0.0363(4) Uani 1 1 d . . . .
O4D O -0.04367(9) 0.4807(2) 0.63248(6) 0.0344(4) Uani 1 1 d . . . .
O5D O -0.12591(9) 0.5611(3) 0.58010(7) 0.0446(5) Uani 1 1 d . . . .
O6D O 0.05711(8) 0.5498(2) 0.61658(6) 0.0310(4) Uani 1 1 d . . . .
O7D O 0.00287(10) 0.7570(2) 0.60374(8) 0.0474(6) Uani 1 1 d . . . .
C1" C 1.02268(12) 0.5070(4) 0.80651(9) 0.0354(6) Uani 1 1 d . . . .
C1'" C 0.99054(11) 0.3766(3) 0.90280(9) 0.0288(5) Uani 1 1 d . . . .
C2 C 0.79412(12) 0.4044(3) 0.88415(9) 0.0325(6) Uani 1 1 d . . . .
C2" C 1.07812(13) 0.4243(4) 0.81106(11) 0.0404(7) Uani 1 1 d . . . .
H2" H 1.1022 0.4200 0.8432 0.048 Uiso 1 1 calc R . . .
C2' C 0.99743(12) 0.8197(3) 0.86747(10) 0.0337(6) Uani 1 1 d . . . .
C2'" C 1.01527(12) 0.3117(3) 0.94986(9) 0.0304(5) Uani 1 1 d . . . .
H2'" H 1.0220 0.3907 0.9723 0.036 Uiso 1 1 calc R . . .
C3 C 0.74790(12) 0.4959(4) 0.88855(9) 0.0382(6) Uani 1 1 d . . . .
H3 H 0.7153 0.4523 0.8924 0.046 Uiso 1 1 calc R . . .
C3" C 1.11049(14) 0.5083(4) 0.78425(13) 0.0488(8) Uani 1 1 d . . . .
H3"A H 1.0871 0.5114 0.7527 0.073 Uiso 1 1 calc GR . . .
H3"B H 1.1466 0.4599 0.7874 0.073 Uiso 1 1 calc GR . . .
H3"C H 1.1181 0.6064 0.7959 0.073 Uiso 1 1 calc GR . . .
C3' C 0.97734(11) 0.6753(3) 0.84210(9) 0.0290(5) Uani 1 1 d . . . .
H3' H 0.9552 0.6979 0.8103 0.035 Uiso 1 1 calc R . . .
C3'" C 1.07321(12) 0.2348(3) 0.95540(9) 0.0337(6) Uani 1 1 d . . . .
H3'A H 1.0668 0.1571 0.9330 0.040 Uiso 1 1 calc R . . .
H3'B H 1.0999 0.3046 0.9495 0.040 Uiso 1 1 calc R . . .
C4 C 0.75090(12) 0.6429(4) 0.88718(9) 0.0373(6) Uani 1 1 d . . . .
H4 H 0.7203 0.6989 0.8898 0.045 Uiso 1 1 calc R . . .
C4" C 1.06403(15) 0.2688(4) 0.79251(13) 0.0496(8) Uani 1 1 d . . . .
H4"A H 1.0443 0.2172 0.8100 0.074 Uiso 1 1 calc GR . . .
H4"B H 1.0994 0.2185 0.7946 0.074 Uiso 1 1 calc GR . . .
H4"C H 1.0395 0.2730 0.7613 0.074 Uiso 1 1 calc GR . . .
C4' C 0.93931(11) 0.5843(3) 0.86181(8) 0.0261(5) Uani 1 1 d . . . .
H4' H 0.9197 0.5084 0.8399 0.031 Uiso 1 1 calc R . . .
C4'" C 1.10070(15) 0.1699(4) 1.00288(11) 0.0448(7) Uani 1 1 d . . . .
H4'A H 1.1054 0.2455 1.0253 0.067 Uiso 1 1 calc GR . . .
H4'B H 1.1380 0.1293 1.0054 0.067 Uiso 1 1 calc GR . . .
H4'C H 1.0760 0.0942 1.0078 0.067 Uiso 1 1 calc GR . . .
C5 C 0.80716(13) 0.8677(3) 0.88028(9) 0.0352(6) Uani 1 1 d . . . .
H5 H 0.7781 0.9289 0.8833 0.042 Uiso 1 1 calc R . . .
C5' C 1.03148(14) 0.9102(4) 0.84416(13) 0.0452(7) Uani 1 1 d . . . .
H5'A H 1.0696 0.8691 0.8505 0.068 Uiso 1 1 calc GR . . .
H5'B H 1.0347 1.0090 0.8553 0.068 Uiso 1 1 calc GR . . .
H5'C H 1.0117 0.9098 0.8119 0.068 Uiso 1 1 calc GR . . .
C5'" C 0.96912(14) 0.2081(4) 0.95612(11) 0.0453(7) Uani 1 1 d . . . .
H5'D H 0.9638 0.1272 0.9355 0.068 Uiso 1 1 calc GR . . .
H5'E H 0.9331 0.2599 0.9500 0.068 Uiso 1 1 calc GR . . .
H5'F H 0.9815 0.1723 0.9868 0.068 Uiso 1 1 calc GR . . .
C6 C 0.85569(12) 0.9277(3) 0.87454(9) 0.0336(6) Uani 1 1 d . . . .
H6 H 0.8598 1.0289 0.8740 0.040 Uiso 1 1 calc R . . .
C6' C 1.03130(14) 0.8019(3) 0.91802(11) 0.0440(7) Uani 1 1 d . . . .
H6'A H 1.0070 0.7560 0.9329 0.066 Uiso 1 1 calc GR . . .
H6'B H 1.0433 0.8964 0.9313 0.066 Uiso 1 1 calc GR . . .
H6'C H 1.0649 0.7421 0.9216 0.066 Uiso 1 1 calc GR . . .
C7 C 0.89929(12) 0.8356(3) 0.86947(8) 0.0304(5) Uani 1 1 d . . . .
C8 C 0.89448(11) 0.6836(3) 0.87035(8) 0.0274(5) Uani 1 1 d . . . .
C9 C 0.84494(11) 0.6267(3) 0.87724(8) 0.0275(5) Uani 1 1 d . . . .
C10 C 0.80041(12) 0.7146(3) 0.88168(8) 0.0311(6) Uani 1 1 d . . . .
O1 O 0.84228(8) 0.4766(2) 0.87927(6) 0.0293(4) Uani 1 1 d . . . .
O2 O 0.79581(9) 0.2723(2) 0.88491(7) 0.0380(5) Uani 1 1 d . . . .
O3 O 0.94526(9) 0.9049(2) 0.86271(7) 0.0334(4) Uani 1 1 d . . . .
O4 O 1.02834(8) 0.5942(2) 0.84305(7) 0.0318(4) Uani 1 1 d . . . .
O5 O 0.97911(9) 0.5009(3) 0.77406(7) 0.0444(5) Uani 1 1 d . . . .
O6 O 0.97203(8) 0.5157(2) 0.90487(6) 0.0273(4) Uani 1 1 d . . . .
O7 O 0.98603(10) 0.3130(2) 0.86797(6) 0.0370(4) Uani 1 1 d . . . .
C1"A C 0.37333(12) 0.4538(3) 0.16408(10) 0.0332(6) Uani 1 1 d . . . .
C1K C 0.32518(17) 0.3496(3) 0.26005(10) 0.0448(8) Uani 1 1 d . . . .
C1L C 0.3891(2) 0.1527(4) 0.30783(12) 0.0619(11) Uani 1 1 d . . . .
H1LA H 0.3656 0.0808 0.2868 0.074 Uiso 1 1 calc R . . .
H1LB H 0.4011 0.1098 0.3380 0.074 Uiso 1 1 calc R . . .
C1M C 0.3518(2) 0.2870(4) 0.30754(11) 0.0627(12) Uani 1 1 d . . . .
H1M H 0.3763 0.3623 0.3272 0.075 Uiso 1 1 calc R . . .
C1N C 0.4433(2) 0.1846(5) 0.29476(15) 0.0719(13) Uani 1 1 d . . . .
H1NA H 0.4320 0.2289 0.2651 0.108 Uiso 1 1 calc GR . . .
H1NB H 0.4635 0.0946 0.2943 0.108 Uiso 1 1 calc GR . . .
H1NC H 0.4684 0.2501 0.3167 0.108 Uiso 1 1 calc GR . . .
C1O C 0.3027(3) 0.2515(6) 0.32494(16) 0.098(2) Uani 1 1 d . . . .
H1OA H 0.2782 0.3359 0.3218 0.148 Uiso 1 1 calc GR . . .
H1OB H 0.3181 0.2242 0.3564 0.148 Uiso 1 1 calc GR . . .
H1OC H 0.2805 0.1717 0.3077 0.148 Uiso 1 1 calc GR . . .
C2"A C 0.42793(12) 0.3670(3) 0.16898(11) 0.0380(6) Uani 1 1 d . . . .
H2"A H 0.4538 0.3729 0.2006 0.046 Uiso 1 1 calc R . . .
C2'A C 0.36154(13) 0.7749(3) 0.22445(10) 0.0359(6) Uani 1 1 d . . . .
C2A C 0.13648(15) 0.4654(5) 0.24274(10) 0.0526(10) Uani 1 1 d . . . .
C3"A C 0.45805(13) 0.4352(4) 0.13786(11) 0.0413(7) Uani 1 1 d . . . .
H3"D H 0.4322 0.4335 0.1070 0.062 Uiso 1 1 calc GR . . .
H3"E H 0.4925 0.3804 0.1400 0.062 Uiso 1 1 calc GR . . .
H3"F H 0.4684 0.5347 0.1470 0.062 Uiso 1 1 calc GR . . .
C3'A C 0.33251(12) 0.6361(3) 0.19942(9) 0.0323(6) Uani 1 1 d . . . .
H3'C H 0.3125 0.6608 0.1674 0.039 Uiso 1 1 calc R . . .
C3A C 0.09698(16) 0.5781(6) 0.24694(11) 0.0618(12) Uani 1 1 d . . . .
H3A H 0.0627 0.5505 0.2517 0.074 Uiso 1 1 calc R . . .
C4"A C 0.41212(14) 0.2070(4) 0.15683(12) 0.0432(7) Uani 1 1 d . . . .
H4"P H 0.3912 0.1692 0.1758 0.065 Uiso 1 1 calc GR . . .
H4"Q H 0.4470 0.1509 0.1616 0.065 Uiso 1 1 calc GR . . .
H4"R H 0.3882 0.2002 0.1255 0.065 Uiso 1 1 calc GR . . .
C4'A C 0.28891(12) 0.5695(3) 0.21889(8) 0.0317(6) Uani 1 1 d . . . .
H4'D H 0.2645 0.4990 0.1972 0.038 Uiso 1 1 calc R . . .
C4A C 0.10793(16) 0.7211(6) 0.24420(11) 0.0582(11) Uani 1 1 d . . . .
H4A H 0.0810 0.7903 0.2465 0.070 Uiso 1 1 calc R . . .
C5'A C 0.40258(15) 0.8398(4) 0.20187(12) 0.0467(8) Uani 1 1 d . . . .
H6'G H 0.4175 0.9314 0.2161 0.070 Uiso 1 1 calc GR . . .
H6'H H 0.3820 0.8557 0.1701 0.070 Uiso 1 1 calc GR . . .
H6'I H 0.4342 0.7733 0.2051 0.070 Uiso 1 1 calc GR . . .
C5A C 0.17660(15) 0.9140(4) 0.23458(10) 0.0453(8) Uani 1 1 d . . . .
H5A H 0.1515 0.9881 0.2369 0.054 Uiso 1 1 calc R . . .
C6'A C 0.39190(14) 0.7553(3) 0.27562(10) 0.0406(7) Uani 1 1 d . . . .
H5'J H 0.4123 0.8436 0.2881 0.061 Uiso 1 1 calc GR . . .
H5'K H 0.4190 0.6755 0.2807 0.061 Uiso 1 1 calc GR . . .
H5'L H 0.3635 0.7344 0.2901 0.061 Uiso 1 1 calc GR . . .
C6A C 0.22838(14) 0.9509(4) 0.22826(9) 0.0404(7) Uani 1 1 d . . . .
H6A H 0.2383 1.0485 0.2263 0.049 Uiso 1 1 calc R . . .
C7A C 0.26585(13) 0.8374(3) 0.22484(9) 0.0334(6) Uani 1 1 d . . . .
C8A C 0.25168(13) 0.6906(3) 0.22694(9) 0.0334(6) Uani 1 1 d . . . .
C9A C 0.19907(13) 0.6594(4) 0.23379(9) 0.0380(7) Uani 1 1 d . . . .
C10A C 0.16097(14) 0.7682(5) 0.23765(9) 0.0452(8) Uani 1 1 d . . . .
O1A O 0.18715(10) 0.5129(3) 0.23623(7) 0.0423(5) Uani 1 1 d . . . .
O2A O 0.13025(12) 0.3331(3) 0.24418(8) 0.0611(8) Uani 1 1 d . . . .
O3A O 0.31513(9) 0.8827(2) 0.21739(7) 0.0358(4) Uani 1 1 d . . . .
O4A O 0.37890(8) 0.5351(2) 0.20168(6) 0.0354(4) Uani 1 1 d . . . .
O5A O 0.33115(8) 0.4572(2) 0.13055(7) 0.0386(5) Uani 1 1 d . . . .
O6A O 0.31764(9) 0.4964(2) 0.26195(6) 0.0355(4) Uani 1 1 d . . . .
O7A O 0.31176(12) 0.2803(2) 0.22546(7) 0.0513(6) Uani 1 1 d . . . .
C1 C 0.38229(11) 0.6696(3) 0.98015(9) 0.0277(5) Uani 1 1 d . . . .
C1"B C 0.22699(12) 0.5721(3) 0.97068(9) 0.0306(5) Uani 1 1 d . . . .
C2"B C 0.21380(12) 0.6563(3) 1.00761(9) 0.0328(6) Uani 1 1 d . . . .
H2"B H 0.2476 0.6526 1.0354 0.039 Uiso 1 1 calc R . . .
C2'B C 0.30888(13) 0.2496(3) 0.98473(9) 0.0322(6) Uani 1 1 d . . . .
C2B C 0.43113(12) 0.5542(4) 0.85488(9) 0.0367(6) Uani 1 1 d . . . .
C3"B C 0.16235(14) 0.5815(4) 1.01653(10) 0.0408(7) Uani 1 1 d . . . .
H3"P H 0.1548 0.6287 1.0416 0.061 Uiso 1 1 calc GR . . .
H3"Q H 0.1714 0.4802 1.0237 0.061 Uiso 1 1 calc GR . . .
H3"R H 0.1286 0.5887 0.9899 0.061 Uiso 1 1 calc GR . . .
C3'B C 0.29048(11) 0.3913(3) 0.95760(8) 0.0270(5) Uani 1 1 d . . . .
H3'F H 0.2555 0.3719 0.9316 0.032 Uiso 1 1 calc R . . .
C3B C 0.45188(12) 0.4412(4) 0.83180(10) 0.0417(7) Uani 1 1 d . . . .
H3B H 0.4705 0.4679 0.8112 0.050 Uiso 1 1 calc R . . .
C4"B C 0.20035(15) 0.8153(3) 0.99340(11) 0.0428(7) Uani 1 1 d . . . .
H4"G H 0.2321 0.8566 0.9855 0.064 Uiso 1 1 calc GR . . .
H4"H H 0.1950 0.8697 1.0182 0.064 Uiso 1 1 calc GR . . .
H4"I H 0.1655 0.8201 0.9675 0.064 Uiso 1 1 calc GR . . .
C4'B C 0.33688(10) 0.4546(3) 0.94009(8) 0.0248(5) Uani 1 1 d . . . .
H4'G H 0.3193 0.5274 0.9164 0.030 Uiso 1 1 calc R . . .
C4B C 0.44517(12) 0.2981(4) 0.83916(9) 0.0388(7) Uani 1 1 d . . . .
H4B H 0.4594 0.2278 0.8239 0.047 Uiso 1 1 calc R . . .
C5'B C 0.36211(14) 0.2653(3) 1.02710(9) 0.0391(7) Uani 1 1 d . . . .
H5'P H 0.3950 0.2932 1.0184 0.059 Uiso 1 1 calc GR . . .
H5'Q H 0.3700 0.1735 1.0430 0.059 Uiso 1 1 calc GR . . .
H5'R H 0.3550 0.3391 1.0466 0.059 Uiso 1 1 calc GR . . .
C5AA C 0.43807(11) 0.7242(3) 1.01488(9) 0.0315(6) Uani 1 1 d . . . .
H5AA H 0.4532 0.6477 1.0378 0.038 Uiso 1 1 calc R . . .
C5B C 0.40681(11) 0.1064(3) 0.88034(9) 0.0325(6) Uani 1 1 d . . . .
H5B H 0.4216 0.0313 0.8672 0.039 Uiso 1 1 calc R . . .
C6'B C 0.25827(16) 0.1865(4) 0.99680(12) 0.0461(8) Uani 1 1 d . . . .
H6'M H 0.2247 0.1815 0.9699 0.069 Uiso 1 1 calc GR . . .
H6'N H 0.2500 0.2481 1.0190 0.069 Uiso 1 1 calc GR . . .
H6'O H 0.2680 0.0899 1.0092 0.069 Uiso 1 1 calc GR . . .
C6AA C 0.42698(12) 0.8626(3) 1.03863(10) 0.0354(6) Uani 1 1 d . . . .
H6AA H 0.4639 0.9021 1.0576 0.042 Uiso 1 1 calc R . . .
H6AB H 0.4086 0.9355 1.0158 0.042 Uiso 1 1 calc R . . .
C6B C 0.37625(11) 0.0724(3) 0.90894(9) 0.0322(6) Uani 1 1 d . . . .
H6B H 0.3706 -0.0249 0.9153 0.039 Uiso 1 1 calc R . . .
C7AA C 0.48191(13) 0.7511(4) 0.99029(12) 0.0463(8) Uani 1 1 d . . . .
H7AA H 0.4666 0.8219 0.9666 0.069 Uiso 1 1 calc GR . . .
H7AB H 0.4893 0.6609 0.9773 0.069 Uiso 1 1 calc GR . . .
H7AC H 0.5175 0.7873 1.0115 0.069 Uiso 1 1 calc GR . . .
C7B C 0.35345(11) 0.1859(3) 0.92861(8) 0.0275(5) Uani 1 1 d . . . .
C8AA C 0.38870(16) 0.8353(4) 1.06807(12) 0.0479(8) Uani 1 1 d . . . .
H8AA H 0.4065 0.7629 1.0907 0.072 Uiso 1 1 calc GR . . .
H8AB H 0.3513 0.8010 1.0493 0.072 Uiso 1 1 calc GR . . .
H8AC H 0.3842 0.9249 1.0827 0.072 Uiso 1 1 calc GR . . .
C8B C 0.36240(11) 0.3323(3) 0.92046(8) 0.0259(5) Uani 1 1 d . . . .
C9B C 0.39410(10) 0.3621(3) 0.89142(8) 0.0264(5) Uani 1 1 d . . . .
C10B C 0.41616(11) 0.2531(3) 0.87056(9) 0.0323(6) Uani 1 1 d . . . .
O1B O 0.40234(8) 0.5085(2) 0.88428(6) 0.0308(4) Uani 1 1 d . . . .
O2B O 0.43610(9) 0.6854(3) 0.85131(8) 0.0433(5) Uani 1 1 d . . . .
O3B O 0.32102(9) 0.1422(2) 0.95448(7) 0.0327(4) Uani 1 1 d . . . .
O4B O 0.27610(8) 0.4936(2) 0.98751(6) 0.0290(4) Uani 1 1 d . . . .
O5B O 0.19748(10) 0.5704(3) 0.93124(7) 0.0470(6) Uani 1 1 d . . . .
O6B O 0.38383(7) 0.52193(19) 0.97624(6) 0.0258(4) Uani 1 1 d . . . .
O7B O 0.34256(8) 0.7448(2) 0.95790(7) 0.0377(5) Uani 1 1 d . . . .
C0BA C 0.74840(14) 0.8139(4) 0.34706(10) 0.0398(7) Uani 1 1 d . . . .
H0BA H 0.7212 0.8929 0.3345 0.048 Uiso 1 1 calc R . . .
H0BB H 0.7282 0.7396 0.3585 0.048 Uiso 1 1 calc R . . .
C1"C C 0.58299(11) 0.5423(3) 0.27344(10) 0.0356(6) Uani 1 1 d . . . .
C1BA C 0.79874(16) 0.8727(5) 0.38638(11) 0.0534(9) Uani 1 1 d . . . .
H1BD H 0.8175 0.9503 0.3757 0.080 Uiso 1 1 calc GR . . .
H1BE H 0.8261 0.7954 0.3987 0.080 Uiso 1 1 calc GR . . .
H1BF H 0.7844 0.9096 0.4096 0.080 Uiso 1 1 calc GR . . .
C2"C C 0.57711(13) 0.6198(4) 0.31448(11) 0.0442(7) Uani 1 1 d . . . .
H2"C H 0.6150 0.6199 0.3386 0.053 Uiso 1 1 calc R . . .
C2'C C 0.66778(13) 0.2281(3) 0.26851(10) 0.0365(6) Uani 1 1 d . . . .
C2BA C 0.76770(12) 0.7475(3) 0.30902(9) 0.0332(6) Uani 1 1 d . . . .
H2BA H 0.7973 0.6726 0.3220 0.040 Uiso 1 1 calc R . . .
C2C C 0.77520(13) 0.6424(4) 0.15257(10) 0.0416(7) Uani 1 1 d . . . .
C3"C C 0.53415(14) 0.5330(5) 0.33091(12) 0.0535(9) Uani 1 1 d . . . .
H3"G H 0.4985 0.5202 0.3062 0.080 Uiso 1 1 calc GR . . .
H3"H H 0.5265 0.5855 0.3551 0.080 Uiso 1 1 calc GR . . .
H3"I H 0.5504 0.4389 0.3418 0.080 Uiso 1 1 calc GR . . .
C3'C C 0.64191(12) 0.3760(3) 0.24869(9) 0.0335(6) Uani 1 1 d . . . .
H3'D H 0.6049 0.3587 0.2244 0.040 Uiso 1 1 calc R . . .
C3BA C 0.79199(13) 0.8612(4) 0.28388(10) 0.0394(7) Uani 1 1 d . . . .
H3BA H 0.8030 0.8137 0.2604 0.059 Uiso 1 1 calc GR . . .
H3BB H 0.8254 0.9076 0.3050 0.059 Uiso 1 1 calc GR . . .
H3BC H 0.7628 0.9337 0.2705 0.059 Uiso 1 1 calc GR . . .
C3C C 0.80268(15) 0.5496(5) 0.12789(10) 0.0512(9) Uani 1 1 d . . . .
H3C H 0.8249 0.5927 0.1121 0.061 Uiso 1 1 calc R . . .
C4"C C 0.55778(17) 0.7768(5) 0.30292(16) 0.0608(10) Uani 1 1 d . . . .
H4"J H 0.5870 0.8289 0.2946 0.091 Uiso 1 1 calc GR . . .
H4"K H 0.5522 0.8228 0.3289 0.091 Uiso 1 1 calc GR . . .
H4"L H 0.5219 0.7780 0.2779 0.091 Uiso 1 1 calc GR . . .
C4'C C 0.68125(11) 0.4639(3) 0.22931(9) 0.0301(5) Uani 1 1 d . . . .
H4'E H 0.6581 0.5376 0.2082 0.036 Uiso 1 1 calc R . . .
C4C C 0.79706(15) 0.4036(5) 0.12713(10) 0.0502(9) Uani 1 1 d . . . .
H4C H 0.8143 0.3477 0.1100 0.060 Uiso 1 1 calc R . . .
C6'C C 0.72585(13) 0.2409(3) 0.30719(10) 0.0396(7) Uani 1 1 d . . . .
H5'M H 0.7212 0.3030 0.3307 0.059 Uiso 1 1 calc GR . . .
H5'N H 0.7545 0.2822 0.2957 0.059 Uiso 1 1 calc GR . . .
H5'O H 0.7383 0.1454 0.3195 0.059 Uiso 1 1 calc GR . . .
C5C C 0.75826(14) 0.1799(4) 0.15446(10) 0.0467(8) Uani 1 1 d . . . .
H5C H 0.7740 0.1187 0.1376 0.056 Uiso 1 1 calc R . . .
C5'C C 0.62432(15) 0.1392(4) 0.28300(13) 0.0494(8) Uani 1 1 d . . . .
H6'J H 0.6202 0.1808 0.3102 0.074 Uiso 1 1 calc GR . . .
H6'K H 0.6378 0.0400 0.2889 0.074 Uiso 1 1 calc GR . . .
H6'L H 0.5874 0.1405 0.2592 0.074 Uiso 1 1 calc GR . . .
C6C C 0.72895(13) 0.1204(4) 0.18096(10) 0.0423(7) Uani 1 1 d . . . .
H6C H 0.7250 0.0193 0.1822 0.051 Uiso 1 1 calc R . . .
C7C C 0.70481(12) 0.2122(3) 0.20622(9) 0.0368(7) Uani 1 1 d . . . .
C8C C 0.70941(11) 0.3649(3) 0.20443(9) 0.0332(6) Uani 1 1 d . . . .
C9AA C 0.71602(12) 0.6771(3) 0.27448(9) 0.0322(6) Uani 1 1 d . . . .
C9C C 0.74004(12) 0.4209(3) 0.17763(9) 0.0345(6) Uani 1 1 d . . . .
C10C C 0.76489(13) 0.3323(4) 0.15229(9) 0.0413(7) Uani 1 1 d . . . .
O1C O 0.74520(8) 0.5712(2) 0.17731(6) 0.0347(4) Uani 1 1 d . . . .
O2C O 0.77602(10) 0.7751(3) 0.15408(8) 0.0485(6) Uani 1 1 d . . . .
O3C O 0.67674(9) 0.1443(2) 0.23179(7) 0.0395(5) Uani 1 1 d . . . .
O4C O 0.63070(8) 0.4552(2) 0.28486(6) 0.0347(4) Uani 1 1 d . . . .
O5C O 0.54925(9) 0.5512(3) 0.23543(7) 0.0423(5) Uani 1 1 d . . . .
O6C O 0.72701(8) 0.5372(2) 0.26548(6) 0.0291(4) Uani 1 1 d . . . .
O7C O 0.67035(8) 0.7388(2) 0.25647(8) 0.0409(5) Uani 1 1 d . . . .

loop_
_atom_site_aniso_label
_atom_site_aniso_U_11
_atom_site_aniso_U_22
_atom_site_aniso_U_33
_atom_site_aniso_U_23
_atom_site_aniso_U_13
_atom_site_aniso_U_12
C0AA 0.0590(19) 0.0297(15) 0.0458(16) -0.0028(13) 0.0176(14) 0.0052(14)
C1"E 0.0546(19) 0.062(2) 0.0314(14) 0.0086(15) 0.0112(13) -0.0026(17)
C1AA 0.074(2) 0.0344(17) 0.0450(17) 0.0042(14) 0.0178(16) 0.0129(17)
C1P 0.059(4) 0.065(5) 0.054(4) 0.013(4) 0.029(3) 0.006(3)
C2"E 0.061(2) 0.077(3) 0.0394(16) 0.0068(18) 0.0108(15) 0.008(2)
C2'E 0.110(4) 0.043(2) 0.0446(19) 0.0084(17) 0.001(2) -0.030(2)
C2AA 0.096(4) 0.116(5) 0.055(2) -0.005(3) 0.005(2) 0.050(3)
C2E 0.050(2) 0.127(5) 0.0375(17) 0.005(2) 0.0091(15) 0.013(3)
C3"E 0.057(2) 0.083(3) 0.078(3) -0.006(3) 0.028(2) -0.012(2)
C3'E 0.065(2) 0.0412(18) 0.0332(14) 0.0022(14) 0.0051(14) -0.0097(16)
C3AA 0.067(3) 0.093(4) 0.059(2) 0.008(2) 0.0061(19) 0.020(3)
C3E 0.064(3) 0.159(7) 0.049(2) 0.006(3) 0.0151(19) 0.032(4)
C4"E 0.081(3) 0.061(3) 0.091(3) 0.016(2) 0.044(3) 0.005(2)
C4'E 0.0598(18) 0.0279(15) 0.0330(13) -0.0017(12) 0.0076(12) 0.0007(14)
C4AA 0.084(7) 0.083(9) 0.043(5) 0.014(5) 0.016(4) 0.030(6)
C4E 0.073(3) 0.193(8) 0.0347(19) -0.011(3) 0.0047(19) 0.064(4)
C5'E 0.143(5) 0.089(4) 0.064(3) 0.031(3) -0.007(3) -0.065(4)
C5E 0.171(6) 0.091(4) 0.034(2) -0.003(2) 0.005(3) 0.088(4)
C6'E 0.129(4) 0.051(2) 0.047(2) 0.0035(18) -0.007(2) -0.042(3)
C6E 0.210(7) 0.045(2) 0.0343(19) -0.0038(18) -0.005(3) 0.060(4)
C7E 0.133(4) 0.0344(19) 0.0346(17) 0.0025(15) 0.005(2) 0.021(2)
C8E 0.081(3) 0.0346(17) 0.0295(14) -0.0012(13) 0.0068(15) 0.0151(17)
C9E 0.072(2) 0.057(2) 0.0297(14) -0.0016(15) 0.0054(15) 0.0273(19)
C10E 0.107(4) 0.098(4) 0.0337(16) -0.002(2) 0.008(2) 0.061(3)
O1E 0.0582(14) 0.0618(16) 0.0400(11) 0.0045(11) 0.0146(10) 0.0106(13)
O2E 0.0686(19) 0.108(3) 0.0643(18) 0.025(2) 0.0176(14) -0.008(2)
O3E 0.159(3) 0.0262(13) 0.0487(15) 0.0058(12) 0.0013(18) -0.0048(18)
O4E 0.0502(13) 0.0649(17) 0.0372(11) 0.0005(12) 0.0058(9) -0.0104(12)
O5E 0.0522(13) 0.0623(17) 0.0357(11) -0.0035(11) 0.0027(10) -0.0018(12)
O6E 0.0629(13) 0.0256(10) 0.0326(9) -0.0007(8) 0.0100(9) 0.0039(10)
O7E 0.0805(18) 0.0336(13) 0.0551(14) -0.0114(11) 0.0071(12) 0.0050(13)
C1"D 0.0430(15) 0.0297(14) 0.0307(12) -0.0001(11) 0.0112(11) 0.0017(12)
C1A 0.0443(16) 0.0399(18) 0.0476(17) 0.0019(14) 0.0057(13) -0.0019(14)
C1B 0.055(2) 0.055(2) 0.0431(17) -0.0112(16) 0.0030(15) -0.0070(17)
C1C 0.0408(15) 0.0376(17) 0.0405(15) -0.0025(13) 0.0011(12) 0.0006(13)
C2"D 0.0527(17) 0.0398(17) 0.0305(13) -0.0029(12) 0.0092(12) 0.0055(14)
C2'D 0.0433(15) 0.0229(13) 0.0327(13) 0.0001(11) 0.0062(11) 0.0002(12)
C2D 0.0436(17) 0.069(3) 0.0323(14) 0.0171(16) 0.0010(13) -0.0048(17)
C3"D 0.125(4) 0.050(2) 0.070(2) -0.005(2) 0.069(3) -0.010(3)
C3'D 0.0382(13) 0.0242(13) 0.0257(11) -0.0034(10) 0.0037(10) 0.0016(11)
C3D 0.0471(18) 0.092(3) 0.0332(15) 0.0120(18) 0.0106(13) -0.005(2)
C4"D 0.130(4) 0.0321(18) 0.059(2) -0.0099(17) 0.054(2) -0.013(2)
C4'D 0.0355(13) 0.0229(13) 0.0250(11) 0.0005(10) -0.0015(10) 0.0006(11)
C4D 0.0427(17) 0.088(3) 0.0292(14) -0.0023(17) 0.0080(12) 0.0054(19)
C5'D 0.0542(19) 0.0359(17) 0.0475(17) 0.0027(14) 0.0117(14) -0.0094(15)
C5D 0.0379(15) 0.058(2) 0.0305(13) -0.0146(14) -0.0022(11) 0.0092(15)
C6'D 0.0489(16) 0.0256(14) 0.0323(13) 0.0027(11) -0.0006(11) 0.0010(13)
C6D 0.0390(15) 0.0353(16) 0.0342(14) -0.0115(12) -0.0052(12) 0.0056(12)
C7D 0.0368(14) 0.0310(15) 0.0260(11) -0.0050(11) -0.0020(10) 0.0029(11)
C8D 0.0318(13) 0.0313(14) 0.0255(11) -0.0027(11) -0.0009(10) 0.0028(11)
C9D 0.0329(14) 0.0463(18) 0.0262(12) -0.0005(12) -0.0013(10) 0.0004(13)
C10D 0.0354(14) 0.060(2) 0.0232(12) -0.0048(13) -0.0006(10) 0.0031(14)
C14 0.0427(15) 0.0217(13) 0.0353(13) 0.0010(11) -0.0001(11) 0.0030(12)
C18 0.0371(14) 0.0221(13) 0.0383(13) 0.0017(11) -0.0012(11) 0.0024(11)
O1D 0.0409(11) 0.0428(12) 0.0317(9) 0.0078(9) 0.0047(8) -0.0007(10)
O2D 0.0581(15) 0.0633(18) 0.0487(13) 0.0219(13) 0.0088(11) -0.0108(13)
O3D 0.0431(11) 0.0227(10) 0.0371(10) -0.0038(8) 0.0051(8) 0.0006(8)
O4D 0.0445(10) 0.0287(10) 0.0261(8) -0.0030(8) 0.0062(7) 0.0031(9)
O5D 0.0456(11) 0.0542(14) 0.0299(9) -0.0048(10) 0.0067(8) 0.0117(11)
O6D 0.0358(9) 0.0214(9) 0.0275(8) 0.0000(7) -0.0008(7) 0.0019(8)
O7D 0.0451(11) 0.0260(10) 0.0525(12) 0.0000(10) -0.0096(9) 0.0072(9)
C1" 0.0378(14) 0.0376(16) 0.0341(13) 0.0071(12) 0.0162(11) 0.0052(12)
C1'" 0.0334(13) 0.0222(13) 0.0311(12) -0.0016(10) 0.0111(10) -0.0028(10)
C2 0.0327(13) 0.0401(16) 0.0239(11) 0.0007(11) 0.0080(10) -0.0037(12)
C2" 0.0380(15) 0.0409(17) 0.0439(15) 0.0029(13) 0.0156(12) 0.0085(13)
C2' 0.0337(13) 0.0233(13) 0.0412(14) 0.0011(11) 0.0082(11) -0.0018(11)
C2'" 0.0399(14) 0.0230(12) 0.0295(12) 0.0016(10) 0.0131(10) 0.0026(11)
C3 0.0308(13) 0.0495(18) 0.0329(13) 0.0027(13) 0.0085(10) -0.0014(13)
C3" 0.0425(16) 0.0417(18) 0.069(2) -0.0027(16) 0.0268(15) -0.0015(15)
C3' 0.0288(12) 0.0251(13) 0.0321(12) 0.0008(10) 0.0087(10) 0.0021(10)
C3'" 0.0366(14) 0.0277(14) 0.0367(13) 0.0017(11) 0.0118(11) 0.0019(11)
C4 0.0313(13) 0.0507(18) 0.0279(12) 0.0007(12) 0.0070(10) 0.0080(13)
C4" 0.0496(18) 0.0372(18) 0.067(2) 0.0104(16) 0.0255(16) 0.0059(15)
C4' 0.0297(12) 0.0209(12) 0.0250(11) -0.0003(10) 0.0055(9) 0.0009(10)
C4'" 0.0465(17) 0.0384(17) 0.0462(16) 0.0094(14) 0.0108(13) 0.0060(14)
C5 0.0373(14) 0.0378(16) 0.0265(12) -0.0009(11) 0.0053(10) 0.0127(12)
C5' 0.0392(16) 0.0297(16) 0.065(2) 0.0083(15) 0.0156(14) -0.0027(13)
C5'" 0.0430(16) 0.0495(19) 0.0448(16) 0.0109(15) 0.0165(13) -0.0036(15)
C6 0.0435(15) 0.0260(13) 0.0255(11) -0.0018(10) 0.0033(11) 0.0095(12)
C6' 0.0467(17) 0.0260(14) 0.0460(16) -0.0014(13) -0.0029(13) -0.0059(13)
C7 0.0359(13) 0.0267(13) 0.0252(11) 0.0000(10) 0.0054(10) 0.0011(11)
C8 0.0321(12) 0.0233(12) 0.0240(11) -0.0015(10) 0.0054(9) 0.0020(10)
C9 0.0329(13) 0.0253(13) 0.0216(10) -0.0006(9) 0.0054(9) 0.0021(10)
C10 0.0311(13) 0.0368(15) 0.0223(11) -0.0001(10) 0.0043(9) 0.0058(11)
O1 0.0325(9) 0.0275(10) 0.0279(8) 0.0001(7) 0.0098(7) -0.0017(8)
O2 0.0425(11) 0.0344(11) 0.0371(10) 0.0026(9) 0.0133(8) -0.0081(9)
O3 0.0382(10) 0.0227(9) 0.0367(9) 0.0008(8) 0.0087(8) 0.0010(8)
O4 0.0294(9) 0.0278(10) 0.0377(9) 0.0015(8) 0.0101(7) 0.0008(8)
O5 0.0442(11) 0.0529(14) 0.0344(10) -0.0018(10) 0.0107(9) 0.0139(11)
O6 0.0338(9) 0.0200(9) 0.0264(8) -0.0010(7) 0.0078(7) 0.0032(7)
O7 0.0557(12) 0.0251(10) 0.0301(9) -0.0024(8) 0.0140(8) 0.0036(9)
C1"A 0.0337(13) 0.0262(14) 0.0396(14) -0.0041(11) 0.0118(11) -0.0031(11)
C1K 0.073(2) 0.0204(13) 0.0321(14) -0.0021(11) 0.0056(14) 0.0003(14)
C1L 0.102(3) 0.0283(17) 0.0393(17) 0.0011(14) 0.0009(18) 0.0071(19)
C1M 0.117(3) 0.0309(17) 0.0297(14) -0.0008(13) 0.0092(17) 0.007(2)
C1N 0.073(3) 0.054(2) 0.066(2) 0.005(2) -0.007(2) -0.012(2)
C1O 0.175(6) 0.076(3) 0.059(3) 0.023(2) 0.058(3) 0.054(4)
C2"A 0.0330(13) 0.0327(15) 0.0444(15) -0.0062(13) 0.0075(12) 0.0008(12)
C2'A 0.0419(15) 0.0219(13) 0.0399(14) -0.0014(11) 0.0082(11) 0.0027(12)
C2A 0.0475(18) 0.081(3) 0.0268(13) 0.0045(16) 0.0083(12) -0.0158(19)
C3"A 0.0297(13) 0.0380(16) 0.0558(17) -0.0052(14) 0.0136(12) -0.0038(12)
C3'A 0.0383(14) 0.0223(13) 0.0331(13) -0.0010(11) 0.0072(11) 0.0053(11)
C3A 0.0422(17) 0.106(4) 0.0367(15) -0.004(2) 0.0127(13) -0.016(2)
C4"A 0.0439(16) 0.0332(16) 0.0515(17) -0.0020(14) 0.0141(13) 0.0031(13)
C4'A 0.0429(14) 0.0216(12) 0.0247(11) -0.0013(10) 0.0030(10) 0.0004(11)
C4A 0.0472(19) 0.090(3) 0.0363(15) -0.0009(19) 0.0129(14) 0.007(2)
C5'A 0.0499(18) 0.0324(17) 0.0583(19) -0.0022(15) 0.0185(15) -0.0063(14)
C5A 0.0506(18) 0.052(2) 0.0285(13) 0.0030(13) 0.0065(12) 0.0207(15)
C6'A 0.0455(16) 0.0243(13) 0.0411(15) -0.0048(12) -0.0005(12) -0.0008(12)
C6A 0.0530(17) 0.0351(16) 0.0275(12) 0.0023(11) 0.0054(12) 0.0134(14)
C7A 0.0436(15) 0.0293(14) 0.0234(11) 0.0011(10) 0.0055(10) 0.0064(12)
C8A 0.0398(14) 0.0338(15) 0.0242(11) -0.0013(11) 0.0074(10) 0.0026(12)
C9A 0.0437(15) 0.0442(17) 0.0234(11) -0.0004(12) 0.0074(11) -0.0008(13)
C10A 0.0439(16) 0.065(2) 0.0253(12) -0.0023(14) 0.0102(11) 0.0076(16)
O1A 0.0483(11) 0.0484(13) 0.0298(9) 0.0014(9) 0.0122(8) -0.0104(10)
O2A 0.0661(16) 0.076(2) 0.0365(11) 0.0068(12) 0.0107(11) -0.0289(15)
O3A 0.0459(11) 0.0191(9) 0.0408(10) 0.0018(8) 0.0123(9) 0.0040(8)
O4A 0.0381(10) 0.0263(10) 0.0358(9) -0.0047(8) 0.0037(8) 0.0050(8)
O5A 0.0307(9) 0.0388(12) 0.0420(10) -0.0107(9) 0.0061(8) -0.0007(9)
O6A 0.0522(11) 0.0208(9) 0.0263(8) -0.0005(7) 0.0032(8) 0.0011(9)
O7A 0.0873(17) 0.0232(11) 0.0322(10) -0.0023(9) 0.0045(10) -0.0003(11)
C1 0.0274(12) 0.0209(12) 0.0322(12) -0.0022(10) 0.0063(10) 0.0004(10)
C1"B 0.0343(13) 0.0286(13) 0.0305(12) -0.0003(11) 0.0129(10) 0.0005(11)
C2"B 0.0378(14) 0.0291(14) 0.0318(12) -0.0035(11) 0.0120(11) 0.0023(11)
C2'B 0.0472(15) 0.0198(12) 0.0328(12) -0.0037(10) 0.0173(11) -0.0045(12)
C2B 0.0270(12) 0.0484(18) 0.0307(12) 0.0074(13) 0.0042(10) -0.0031(12)
C3"B 0.0511(17) 0.0379(16) 0.0400(14) -0.0011(13) 0.0240(13) -0.0043(14)
C3'B 0.0295(12) 0.0233(12) 0.0278(11) -0.0051(10) 0.0089(9) -0.0030(10)
C3B 0.0290(13) 0.063(2) 0.0345(13) 0.0041(14) 0.0125(11) 0.0034(14)
C4"B 0.0584(19) 0.0282(15) 0.0444(16) -0.0045(13) 0.0203(14) -0.0029(14)
C4'B 0.0241(11) 0.0205(12) 0.0268(11) -0.0005(9) 0.0041(9) -0.0004(9)
C4B 0.0286(13) 0.055(2) 0.0307(12) -0.0018(13) 0.0066(10) 0.0093(13)
C5'B 0.0602(18) 0.0251(14) 0.0288(12) 0.0018(11) 0.0105(12) 0.0006(13)
C5AA 0.0305(12) 0.0226(13) 0.0343(12) -0.0017(10) 0.0008(10) 0.0010(10)
C5B 0.0277(12) 0.0323(15) 0.0313(12) -0.0090(11) 0.0010(10) 0.0078(11)
C6'B 0.064(2) 0.0341(16) 0.0494(17) -0.0065(14) 0.0316(16) -0.0143(15)
C6AA 0.0377(14) 0.0232(13) 0.0376(14) -0.0060(11) 0.0018(11) -0.0023(11)
C6B 0.0335(13) 0.0247(13) 0.0317(12) -0.0030(11) 0.0015(10) 0.0052(11)
C7AA 0.0311(14) 0.050(2) 0.0533(17) -0.0120(16) 0.0081(12) -0.0059(14)
C7B 0.0289(12) 0.0236(12) 0.0260(11) -0.0012(10) 0.0037(9) 0.0006(10)
C8AA 0.061(2) 0.0353(17) 0.0479(17) -0.0021(14) 0.0179(15) 0.0013(15)
C8B 0.0247(11) 0.0236(13) 0.0259(11) -0.0012(10) 0.0037(9) 0.0000(9)
C9B 0.0232(11) 0.0266(13) 0.0258(11) 0.0002(10) 0.0029(9) 0.0017(10)
C10B 0.0245(11) 0.0401(16) 0.0281(11) -0.0035(11) 0.0031(9) 0.0054(11)
O1B 0.0274(8) 0.0317(10) 0.0323(9) 0.0041(8) 0.0087(7) -0.0018(8)
O2B 0.0362(10) 0.0478(14) 0.0438(11) 0.0097(10) 0.0104(9) -0.0095(10)
O3B 0.0447(10) 0.0193(9) 0.0362(9) -0.0043(8) 0.0159(8) -0.0042(8)
O4B 0.0309(9) 0.0262(9) 0.0305(8) -0.0071(8) 0.0106(7) -0.0003(8)
O5B 0.0522(12) 0.0534(14) 0.0307(9) -0.0024(10) 0.0072(9) 0.0189(11)
O6B 0.0256(8) 0.0186(9) 0.0290(8) -0.0018(7) 0.0031(7) -0.0001(7)
O7B 0.0332(9) 0.0211(9) 0.0471(11) -0.0008(8) -0.0029(8) 0.0027(8)
C0BA 0.0435(16) 0.0365(16) 0.0359(14) 0.0002(12) 0.0080(12) -0.0016(13)
C1"C 0.0268(12) 0.0336(15) 0.0447(15) 0.0005(12) 0.0094(11) -0.0084(11)
C1BA 0.057(2) 0.058(2) 0.0356(15) -0.0061(15) 0.0028(14) -0.0072(18)
C2"C 0.0313(14) 0.052(2) 0.0462(16) -0.0083(15) 0.0086(12) -0.0047(13)
C2'C 0.0395(14) 0.0252(14) 0.0389(14) 0.0008(11) 0.0049(12) -0.0065(12)
C2BA 0.0311(12) 0.0255(13) 0.0358(13) -0.0006(11) 0.0012(10) -0.0027(11)
C2C 0.0329(14) 0.057(2) 0.0300(13) 0.0062(13) 0.0033(11) -0.0027(14)
C3"C 0.0425(17) 0.066(3) 0.0517(18) 0.0165(18) 0.0151(14) 0.0077(17)
C3'C 0.0329(13) 0.0290(14) 0.0338(13) -0.0026(11) 0.0043(10) -0.0051(11)
C3BA 0.0345(14) 0.0384(16) 0.0414(15) 0.0027(13) 0.0072(12) -0.0063(13)
C3C 0.0433(17) 0.076(3) 0.0321(14) 0.0023(16) 0.0098(12) -0.0046(17)
C4"C 0.0512(19) 0.049(2) 0.086(3) -0.011(2) 0.0284(19) -0.0077(17)
C4'C 0.0282(12) 0.0249(13) 0.0302(12) 0.0004(10) 0.0000(10) -0.0025(10)
C4C 0.0470(18) 0.072(3) 0.0268(13) -0.0073(15) 0.0059(12) 0.0048(17)
C6'C 0.0447(15) 0.0268(14) 0.0382(14) 0.0042(12) 0.0013(12) -0.0035(12)
C5C 0.0412(16) 0.054(2) 0.0329(14) -0.0176(14) -0.0042(12) 0.0086(15)
C5'C 0.0522(18) 0.0341(16) 0.0557(19) 0.0056(15) 0.0091(15) -0.0094(15)
C6C 0.0419(15) 0.0346(16) 0.0361(14) -0.0118(12) -0.0067(12) 0.0048(13)
C7C 0.0349(14) 0.0300(14) 0.0327(13) -0.0042(11) -0.0064(11) 0.0012(11)
C8C 0.0294(12) 0.0306(14) 0.0307(12) -0.0035(11) -0.0023(10) 0.0010(11)
C9AA 0.0348(13) 0.0241(13) 0.0338(13) -0.0009(11) 0.0058(11) -0.0027(11)
C9C 0.0300(13) 0.0369(16) 0.0286(12) -0.0011(11) -0.0014(10) 0.0013(11)
C10C 0.0376(15) 0.0511(19) 0.0264(12) -0.0071(13) -0.0015(11) 0.0042(14)
O1C 0.0319(9) 0.0349(11) 0.0322(9) 0.0023(8) 0.0034(7) -0.0008(8)
O2C 0.0464(12) 0.0512(15) 0.0453(12) 0.0116(11) 0.0116(10) -0.0056(11)
O3C 0.0429(11) 0.0259(10) 0.0403(10) -0.0025(8) 0.0009(9) -0.0037(9)
O4C 0.0296(9) 0.0357(11) 0.0338(9) 0.0000(8) 0.0037(7) -0.0035(8)
O5C 0.0330(10) 0.0417(12) 0.0434(11) 0.0016(10) 0.0006(8) -0.0033(9)
O6C 0.0290(8) 0.0222(9) 0.0301(8) -0.0010(7) 0.0013(7) -0.0022(7)
O7C 0.0320(10) 0.0277(10) 0.0522(12) -0.0017(9) -0.0010(9) 0.0024(8)

loop_
_atom_type_symbol
_atom_type_description
_atom_type_scat_dispersion_real
_atom_type_scat_dispersion_imag
_atom_type_scat_source
C C 0.0181 0.0091 'International Tables Vol C Tables 4.2.6.8 and 6.1.1.4'
H H 0.0000 0.0000 'International Tables Vol C Tables 4.2.6.8 and 6.1.1.4'
O O 0.0492 0.0322 'International Tables Vol C Tables 4.2.6.8 and 6.1.1.4'

loop_
_geom_angle_atom_site_label_1
_geom_angle_atom_site_label_2
_geom_angle_atom_site_label_3
_geom_angle
O6E C0AA C1AA 111.2(3)
O7E C0AA C1AA 125.7(3)
O7E C0AA O6E 123.1(3)
O4E C1"E C2"E 110.3(3)
O5E C1"E C2"E 126.2(4)
O5E C1"E O4E 123.4(4)
C0AA C1AA H1AA 98.4
C0AA C1AA C1P 103.2(4)
C2AA C1AA C0AA 109.7(3)
C2AA C1AA H1AA 98.4
C2AA C1AA C1P 103.0(5)
C4AA C1AA C0AA 114.1(5)
C4AA C1AA H1AA 98.4
C4AA C1AA C2AA 129.7(5)
C1AA C1P H1PA 109.5
C1AA C1P H1PB 109.5
C1AA C1P H1PC 109.5
H1PA C1P H1PB 109.5
H1PA C1P H1PC 109.5
H1PB C1P H1PC 109.5
C1"E C2"E H2"E 109.4
C1"E C2"E C3"E 108.1(4)
C3"E C2"E H2"E 109.4
C4"E C2"E C1"E 110.2(4)
C4"E C2"E H2"E 109.4
C4"E C2"E C3"E 110.4(4)
C3'E C2'E C6'E 113.2(3)
C5'E C2'E C3'E 110.4(4)
C5'E C2'E C6'E 109.7(4)
O3E C2'E C3'E 107.1(4)
O3E C2'E C5'E 105.5(4)
O3E C2'E C6'E 110.6(4)
C1AA C2AA H2AA 108.7
C1AA C2AA H2AB 108.7
C1AA C2AA C3AA 114.3(4)
H2AA C2AA H2AB 107.6
C3AA C2AA H2AA 108.7
C3AA C2AA H2AB 108.7
O1E C2E C3E 116.2(6)
O2E C2E C3E 125.8(6)
O2E C2E O1E 118.0(4)
C2"E C3"E H3"J 109.5
C2"E C3"E H3"K 109.5
C2"E C3"E H3"L 109.5
H3"J C3"E H3"K 109.5
H3"J C3"E H3"L 109.5
H3"K C3"E H3"L 109.5
C2'E C3'E H3'E 108.6
C4'E C3'E C2'E 113.7(3)
C4'E C3'E H3'E 108.6
O4E C3'E C2'E 106.3(3)
O4E C3'E H3'E 108.6
O4E C3'E C4'E 110.8(3)
C2AA C3AA H3AA 109.5
C2AA C3AA H3AB 109.5
C2AA C3AA H3AC 109.5
H3AA C3AA H3AB 109.5
H3AA C3AA H3AC 109.5
H3AB C3AA H3AC 109.5
C2E C3E H3E 118.9
C4E C3E C2E 122.2(6)
C4E C3E H3E 118.9
C2"E C4"E H4"D 109.5
C2"E C4"E H4"E 109.5
C2"E C4"E H4"F 109.5
H4"D C4"E H4"E 109.5
H4"D C4"E H4"F 109.5
H4"E C4"E H4"F 109.5
C3'E C4'E H4'F 109.2
C8E C4'E C3'E 110.0(3)
C8E C4'E H4'F 109.2
O6E C4'E C3'E 111.5(3)
O6E C4'E H4'F 109.2
O6E C4'E C8E 107.8(2)
C1AA C4AA H4AA 109.5
C1AA C4AA H4AB 109.5
C1AA C4AA H4AC 109.5
H4AA C4AA H4AB 109.5
H4AA C4AA H4AC 109.5
H4AB C4AA H4AC 109.5
C3E C4E H4E 119.7
C3E C4E C10E 120.6(5)
C10E C4E H4E 119.7
C2'E C5'E H6'D 109.5
C2'E C5'E H6'E 109.5
C2'E C5'E H6'F 109.5
H6'D C5'E H6'E 109.5
H6'D C5'E H6'F 109.5
H6'E C5'E H6'F 109.5
C6E C5E H5E 119.4
C6E C5E C10E 121.2(5)
C10E C5E H5E 119.4
C2'E C6'E H5'G 109.5
C2'E C6'E H5'H 109.5
C2'E C6'E H5'I 109.5
H5'G C6'E H5'H 109.5
H5'G C6'E H5'I 109.5
H5'H C6'E H5'I 109.5
C5E C6E H6E 120.0
C5E C6E C7E 120.0(5)
C7E C6E H6E 120.0
C8E C7E C6E 121.0(6)
O3E C7E C6E 116.2(5)
O3E C7E C8E 122.7(4)
C7E C8E C4'E 121.9(4)
C7E C8E C9E 117.1(4)
C9E C8E C4'E 120.9(3)
C8E C9E C10E 123.0(5)
O1E C9E C8E 116.4(3)
O1E C9E C10E 120.6(5)
C5E C10E C4E 125.5(5)
C9E C10E C4E 117.0(6)
C9E C10E C5E 117.6(6)
C9E O1E C2E 123.4(4)
C7E O3E C2'E 118.3(3)
C1"E O4E C3'E 117.2(3)
C0AA O6E C4'E 116.7(2)
O4D C1"D C2"D 111.0(2)
O5D C1"D C2"D 125.0(3)
O5D C1"D O4D 123.9(3)
H1AB C1A H1AC 109.5
H1AB C1A H1AD 109.5
H1AC C1A H1AD 109.5
C18 C1A H1AB 109.5
C18 C1A H1AC 109.5
C18 C1A H1AD 109.5
H1BA C1B H1BB 109.5
H1BA C1B H1BC 109.5
H1BB C1B H1BC 109.5
C1C C1B H1BA 109.5
C1C C1B H1BB 109.5
C1C C1B H1BC 109.5
C1B C1C H1CA 109.0
C1B C1C H1CB 109.0
C1B C1C C18 113.1(3)
H1CA C1C H1CB 107.8
C18 C1C H1CA 109.0
C18 C1C H1CB 109.0
C1"D C2"D H2"D 109.9
C1"D C2"D C3"D 108.7(3)
C1"D C2"D C4"D 109.4(3)
C3"D C2"D H2"D 109.9
C4"D C2"D H2"D 109.9
C4"D C2"D C3"D 108.9(3)
C5'D C2'D C3'D 111.0(3)
C5'D C2'D C6'D 111.4(3)
C6'D C2'D C3'D 113.6(2)
O3D C2'D C3'D 106.3(2)
O3D C2'D C5'D 105.1(2)
O3D C2'D C6'D 108.9(2)
O1D C2D C3D 116.6(4)
O2D C2D C3D 127.2(4)
O2D C2D O1D 116.2(4)
C2"D C3"D H3"M 109.5
C2"D C3"D H3"N 109.5
C2"D C3"D H3"O 109.5
H3"M C3"D H3"N 109.5
H3"M C3"D H3"O 109.5
H3"N C3"D H3"O 109.5
C2'D C3'D H3'G 108.5
C4'D C3'D C2'D 113.4(2)
C4'D C3'D H3'G 108.5
O4D C3'D C2'D 107.2(2)
O4D C3'D H3'G 108.5
O4D C3'D C4'D 110.6(2)
C2D C3D H3D 119.1
C4D C3D C2D 121.8(4)
C4D C3D H3D 119.1
C2"D C4"D H4"M 109.5
C2"D C4"D H4"N 109.5
C2"D C4"D H4"O 109.5
H4"M C4"D H4"N 109.5
H4"M C4"D H4"O 109.5
H4"N C4"D H4"O 109.5
C3'D C4'D H4'H 109.4
C8D C4'D C3'D 109.5(2)
C8D C4'D H4'H 109.4
O6D C4'D C3'D 111.0(2)
O6D C4'D H4'H 109.4
O6D C4'D C8D 108.0(2)
C3D C4D H4D 119.5
C3D C4D C10D 120.9(4)
C10D C4D H4D 119.5
C2'D C5'D H6'P 109.5
C2'D C5'D H6'Q 109.5
C2'D C5'D H6'R 109.5
H6'P C5'D H6'Q 109.5
H6'P C5'D H6'R 109.5
H6'Q C5'D H6'R 109.5
C6D C5D H5D 119.4
C6D C5D C10D 121.1(3)
C10D C5D H5D 119.4
C2'D C6'D H5'S 109.5
C2'D C6'D H5'T 109.5
C2'D C6'D H5'U 109.5
H5'S C6'D H5'T 109.5
H5'S C6'D H5'U 109.5
H5'T C6'D H5'U 109.5
C5D C6D H6D 120.2
C5D C6D C7D 119.6(3)
C7D C6D H6D 120.2
C8D C7D C6D 121.2(3)
O3D C7D C6D 116.2(3)
O3D C7D C8D 122.6(3)
C7D C8D C4'D 121.6(3)
C9D C8D C4'D 121.2(3)
C9D C8D C7D 117.2(3)
C10D C9D C8D 122.8(3)
O1D C9D C8D 115.7(3)
O1D C9D C10D 121.5(3)
C5D C10D C4D 124.8(3)
C9D C10D C4D 117.1(4)
C9D C10D C5D 118.1(3)
O6D C14 C18 111.2(2)
O7D C14 C18 124.2(3)
O7D C14 O6D 124.6(3)
C1A C18 C1C 112.2(3)
C1A C18 H18 109.3
C1C C18 H18 109.3
C14 C18 C1A 107.6(2)
C14 C18 C1C 109.0(3)
C14 C18 H18 109.3
C9D O1D C2D 122.0(3)
C7D O3D C2'D 117.1(2)
C1"D O4D C3'D 117.4(2)
C14 O6D C4'D 115.5(2)
O4 C1" C2" 111.8(2)
O5 C1" C2" 124.8(3)
O5 C1" O4 123.3(3)
O6 C1'" C2'" 110.8(2)
O7 C1'" C2'" 125.0(3)
O7 C1'" O6 124.1(2)
O1 C2 C3 116.5(3)
O2 C2 C3 126.8(3)
O2 C2 O1 116.7(3)
C1" C2" H2" 109.4
C1" C2" C3" 107.7(3)
C1" C2" C4" 110.2(3)
C3" C2" H2" 109.4
C3" C2" C4" 110.6(3)
C4" C2" H2" 109.4
C5' C2' C3' 110.8(3)
C5' C2' C6' 110.8(3)
C6' C2' C3' 114.4(2)
O3 C2' C3' 106.6(2)
O3 C2' C5' 104.9(2)
O3 C2' C6' 108.7(2)
C1'" C2'" H2'" 108.8
C1'" C2'" C3'" 110.4(2)
C1'" C2'" C5'" 106.8(2)
C3'" C2'" H2'" 108.8
C5'" C2'" H2'" 108.8
C5'" C2'" C3'" 113.0(2)
C2 C3 H3 119.3
C4 C3 C2 121.5(3)
C4 C3 H3 119.3
C2" C3" H3"A 109.5
C2" C3" H3"B 109.5
C2" C3" H3"C 109.5
H3"A C3" H3"B 109.5
H3"A C3" H3"C 109.5
H3"B C3" H3"C 109.5
C2' C3' H3' 108.4
C4' C3' C2' 113.4(2)
C4' C3' H3' 108.4
O4 C3' C2' 107.7(2)
O4 C3' H3' 108.4
O4 C3' C4' 110.4(2)
C2'" C3'" H3'A 109.1
C2'" C3'" H3'B 109.1
H3'A C3'" H3'B 107.8
C4'" C3'" C2'" 112.4(2)
C4'" C3'" H3'A 109.1
C4'" C3'" H3'B 109.1
C3 C4 H4 119.4
C3 C4 C10 121.1(3)
C10 C4 H4 119.4
C2" C4" H4"A 109.5
C2" C4" H4"B 109.5
C2" C4" H4"C 109.5
H4"A C4" H4"B 109.5
H4"A C4" H4"C 109.5
H4"B C4" H4"C 109.5
C3' C4' H4' 109.3
C8 C4' C3' 108.4(2)
C8 C4' H4' 109.3
O6 C4' C3' 112.6(2)
O6 C4' H4' 109.3
O6 C4' C8 107.86(19)
C3'" C4'" H4'A 109.5
C3'" C4'" H4'B 109.5
C3'" C4'" H4'C 109.5
H4'A C4'" H4'B 109.5
H4'A C4'" H4'C 109.5
H4'B C4'" H4'C 109.5
C6 C5 H5 119.5
C6 C5 C10 121.0(3)
C10 C5 H5 119.5
C2' C5' H5'A 109.5
C2' C5' H5'B 109.5
C2' C5' H5'C 109.5
H5'A C5' H5'B 109.5
H5'A C5' H5'C 109.5
H5'B C5' H5'C 109.5
C2'" C5'" H5'D 109.5
C2'" C5'" H5'E 109.5
C2'" C5'" H5'F 109.5
H5'D C5'" H5'E 109.5
H5'D C5'" H5'F 109.5
H5'E C5'" H5'F 109.5
C5 C6 H6 120.2
C5 C6 C7 119.6(3)
C7 C6 H6 120.2
C2' C6' H6'A 109.5
C2' C6' H6'B 109.5
C2' C6' H6'C 109.5
H6'A C6' H6'B 109.5
H6'A C6' H6'C 109.5
H6'B C6' H6'C 109.5
C8 C7 C6 121.5(3)
O3 C7 C6 115.5(3)
O3 C7 C8 123.0(3)
C7 C8 C4' 121.6(3)
C7 C8 C9 117.2(3)
C9 C8 C4' 121.1(2)
C10 C9 C8 122.9(3)
O1 C9 C8 115.8(2)
O1 C9 C10 121.3(3)
C5 C10 C4 124.6(3)
C9 C10 C4 117.6(3)
C9 C10 C5 117.8(3)
C9 O1 C2 122.0(2)
C7 O3 C2' 118.1(2)
C1" O4 C3' 115.8(2)
C1'" O6 C4' 116.74(19)
O4A C1"A C2"A 111.4(2)
O5A C1"A C2"A 125.1(3)
O5A C1"A O4A 123.4(3)
O6A C1K C1M 110.5(3)
O7A C1K C1M 125.4(3)
O7A C1K O6A 124.1(3)
H1LA C1L H1LB 107.6
C1M C1L H1LA 108.7
C1M C1L H1LB 108.7
C1M C1L C1N 114.2(3)
C1N C1L H1LA 108.7
C1N C1L H1LB 108.7
C1K C1M C1L 111.9(3)
C1K C1M H1M 108.7
C1L C1M H1M 108.7
C1O C1M C1K 107.2(4)
C1O C1M C1L 111.6(4)
C1O C1M H1M 108.7
C1L C1N H1NA 109.5
C1L C1N H1NB 109.5
C1L C1N H1NC 109.5
H1NA C1N H1NB 109.5
H1NA C1N H1NC 109.5
H1NB C1N H1NC 109.5
C1M C1O H1OA 109.5
C1M C1O H1OB 109.5
C1M C1O H1OC 109.5
H1OA C1O H1OB 109.5
H1OA C1O H1OC 109.5
H1OB C1O H1OC 109.5
C1"A C2"A H2"A 109.2
C1"A C2"A C3"A 108.2(3)
C1"A C2"A C4"A 109.5(2)
C3"A C2"A H2"A 109.2
C3"A C2"A C4"A 111.6(3)
C4"A C2"A H2"A 109.2
C5'A C2'A C3'A 110.6(3)
C5'A C2'A C6'A 111.1(3)
C6'A C2'A C3'A 114.6(2)
O3A C2'A C3'A 105.9(2)
O3A C2'A C5'A 105.2(2)
O3A C2'A C6'A 108.8(2)
O1A C2A C3A 116.3(4)
O2A C2A C3A 127.4(4)
O2A C2A O1A 116.3(4)
C2"A C3"A H3"D 109.5
C2"A C3"A H3"E 109.5
C2"A C3"A H3"F 109.5
H3"D C3"A H3"E 109.5
H3"D C3"A H3"F 109.5
H3"E C3"A H3"F 109.5
C2'A C3'A H3'C 108.6
C4'A C3'A C2'A 113.4(2)
C4'A C3'A H3'C 108.6
O4A C3'A C2'A 106.2(2)
O4A C3'A H3'C 108.6
O4A C3'A C4'A 111.4(2)
C2A C3A H3A 118.8
C4A C3A C2A 122.4(4)
C4A C3A H3A 118.8
C2"A C4"A H4"P 109.5
C2"A C4"A H4"Q 109.5
C2"A C4"A H4"R 109.5
H4"P C4"A H4"Q 109.5
H4"P C4"A H4"R 109.5
H4"Q C4"A H4"R 109.5
C3'A C4'A H4'D 109.5
C8A C4'A C3'A 108.2(2)
C8A C4'A H4'D 109.5
O6A C4'A C3'A 111.3(2)
O6A C4'A H4'D 109.5
O6A C4'A C8A 108.6(2)
C3A C4A H4A 119.8
C3A C4A C10A 120.4(4)
C10A C4A H4A 119.8
C2'A C5'A H6'G 109.5
C2'A C5'A H6'H 109.5
C2'A C5'A H6'I 109.5
H6'G C5'A H6'H 109.5
H6'G C5'A H6'I 109.5
H6'H C5'A H6'I 109.5
C6A C5A H5A 119.2
C6A C5A C10A 121.7(3)
C10A C5A H5A 119.2
C2'A C6'A H5'J 109.5
C2'A C6'A H5'K 109.5
C2'A C6'A H5'L 109.5
H5'J C6'A H5'K 109.5
H5'J C6'A H5'L 109.5
H5'K C6'A H5'L 109.5
C5A C6A H6A 120.8
C5A C6A C7A 118.4(3)
C7A C6A H6A 120.8
C8A C7A C6A 121.9(3)
O3A C7A C6A 114.8(3)
O3A C7A C8A 123.2(3)
C7A C8A C4'A 121.9(3)
C7A C8A C9A 117.3(3)
C9A C8A C4'A 120.7(3)
C10A C9A C8A 122.7(3)
O1A C9A C8A 115.3(3)
O1A C9A C10A 122.0(3)
C5A C10A C4A 124.9(4)
C9A C10A C4A 117.1(4)
C9A C10A C5A 118.0(3)
C9A O1A C2A 121.8(3)
C7A O3A C2'A 116.9(2)
C1"A O4A C3'A 116.9(2)
C1K O6A C4'A 116.4(2)
O6B C1 C5AA 110.2(2)
O7B C1 C5AA 125.9(2)
O7B C1 O6B 123.8(2)
O4B C1"B C2"B 111.2(2)
O5B C1"B C2"B 125.5(3)
O5B C1"B O4B 123.3(3)
C1"B C2"B H2"B 109.1
C1"B C2"B C3"B 107.7(2)
C1"B C2"B C4"B 110.3(2)
C3"B C2"B H2"B 109.1
C4"B C2"B H2"B 109.1
C4"B C2"B C3"B 111.5(3)
C5'B C2'B C3'B 114.2(2)
C6'B C2'B C3'B 110.1(3)
C6'B C2'B C5'B 110.7(2)
O3B C2'B C3'B 107.4(2)
O3B C2'B C5'B 109.1(2)
O3B C2'B C6'B 105.0(2)
O1B C2B C3B 116.7(3)
O2B C2B C3B 126.9(3)
O2B C2B O1B 116.4(3)
C2"B C3"B H3"P 109.5
C2"B C3"B H3"Q 109.5
C2"B C3"B H3"R 109.5
H3"P C3"B H3"Q 109.5
H3"P C3"B H3"R 109.5
H3"Q C3"B H3"R 109.5
C2'B C3'B H3'F 108.7
C4'B C3'B C2'B 113.6(2)
C4'B C3'B H3'F 108.7
O4B C3'B C2'B 106.4(2)
O4B C3'B H3'F 108.7
O4B C3'B C4'B 110.6(2)
C2B C3B H3B 119.0
C4B C3B C2B 121.9(3)
C4B C3B H3B 119.0
C2"B C4"B H4"G 109.5
C2"B C4"B H4"H 109.5
C2"B C4"B H4"I 109.5
H4"G C4"B H4"H 109.5
H4"G C4"B H4"I 109.5
H4"H C4"B H4"I 109.5
C3'B C4'B H4'G 109.6
C8B C4'B C3'B 108.6(2)
C8B C4'B H4'G 109.6
O6B C4'B C3'B 111.9(2)
O6B C4'B H4'G 109.6
O6B C4'B C8B 107.65(19)
C3B C4B H4B 119.8
C3B C4B C10B 120.4(3)
C10B C4B H4B 119.8
C2'B C5'B H5'P 109.5
C2'B C5'B H5'Q 109.5
C2'B C5'B H5'R 109.5
H5'P C5'B H5'Q 109.5
H5'P C5'B H5'R 109.5
H5'Q C5'B H5'R 109.5
C1 C5AA H5AA 108.7
C1 C5AA C6AA 110.8(2)
C1 C5AA C7AA 107.9(2)
C6AA C5AA H5AA 108.7
C7AA C5AA H5AA 108.7
C7AA C5AA C6AA 111.9(3)
C6B C5B H5B 119.5
C6B C5B C10B 121.1(3)
C10B C5B H5B 119.5
C2'B C6'B H6'M 109.5
C2'B C6'B H6'N 109.5
C2'B C6'B H6'O 109.5
H6'M C6'B H6'N 109.5
H6'M C6'B H6'O 109.5
H6'N C6'B H6'O 109.5
C5AA C6AA H6AA 108.9
C5AA C6AA H6AB 108.9
H6AA C6AA H6AB 107.8
C8AA C6AA C5AA 113.2(2)
C8AA C6AA H6AA 108.9
C8AA C6AA H6AB 108.9
C5B C6B H6B 120.3
C5B C6B C7B 119.4(3)
C7B C6B H6B 120.3
C5AA C7AA H7AA 109.5
C5AA C7AA H7AB 109.5
C5AA C7AA H7AC 109.5
H7AA C7AA H7AB 109.5
H7AA C7AA H7AC 109.5
H7AB C7AA H7AC 109.5
C8B C7B C6B 121.4(3)
O3B C7B C6B 115.5(2)
O3B C7B C8B 123.1(2)
C6AA C8AA H8AA 109.5
C6AA C8AA H8AB 109.5
C6AA C8AA H8AC 109.5
H8AA C8AA H8AB 109.5
H8AA C8AA H8AC 109.5
H8AB C8AA H8AC 109.5
C7B C8B C4'B 122.0(2)
C7B C8B C9B 117.3(2)
C9B C8B C4'B 120.6(2)
C10B C9B C8B 123.0(3)
O1B C9B C8B 115.7(2)
O1B C9B C10B 121.3(2)
C5B C10B C4B 124.6(3)
C9B C10B C4B 117.6(3)
C9B C10B C5B 117.8(3)
C9B O1B C2B 122.0(2)
C7B O3B C2'B 117.7(2)
C1"B O4B C3'B 117.9(2)
C1 O6B C4'B 116.91(19)
H0BA C0BA H0BB 107.8
C1BA C0BA H0BA 109.0
C1BA C0BA H0BB 109.0
C1BA C0BA C2BA 112.9(3)
C2BA C0BA H0BA 109.0
C2BA C0BA H0BB 109.0
O4C C1"C C2"C 111.4(2)
O5C C1"C C2"C 125.3(3)
O5C C1"C O4C 123.3(3)
C0BA C1BA H1BD 109.5
C0BA C1BA H1BE 109.5
C0BA C1BA H1BF 109.5
H1BD C1BA H1BE 109.5
H1BD C1BA H1BF 109.5
H1BE C1BA H1BF 109.5
C1"C C2"C H2"C 108.8
C1"C C2"C C3"C 107.8(3)
C1"C C2"C C4"C 110.6(3)
C3"C C2"C H2"C 108.8
C4"C C2"C H2"C 108.8
C4"C C2"C C3"C 112.1(3)
C3'C C2'C C6'C 113.7(2)
C5'C C2'C C3'C 110.9(3)
C5'C C2'C C6'C 111.3(3)
O3C C2'C C3'C 107.3(2)
O3C C2'C C6'C 108.6(3)
O3C C2'C C5'C 104.6(2)
C0BA C2BA H2BA 109.1
C3BA C2BA C0BA 113.2(3)
C3BA C2BA H2BA 109.1
C9AA C2BA C0BA 108.8(2)
C9AA C2BA H2BA 109.1
C9AA C2BA C3BA 107.3(2)
O1C C2C C3C 116.1(3)
O2C C2C C3C 127.0(3)
O2C C2C O1C 116.9(3)
C2"C C3"C H3"G 109.5
C2"C C3"C H3"H 109.5
C2"C C3"C H3"I 109.5
H3"G C3"C H3"H 109.5
H3"G C3"C H3"I 109.5
H3"H C3"C H3"I 109.5
C2'C C3'C H3'D 108.7
C4'C C3'C C2'C 113.3(2)
C4'C C3'C H3'D 108.7
O4C C3'C C2'C 106.7(2)
O4C C3'C H3'D 108.7
O4C C3'C C4'C 110.6(2)
C2BA C3BA H3BA 109.5
C2BA C3BA H3BB 109.5
C2BA C3BA H3BC 109.5
H3BA C3BA H3BB 109.5
H3BA C3BA H3BC 109.5
H3BB C3BA H3BC 109.5
C2C C3C H3C 119.0
C4C C3C C2C 122.0(3)
C4C C3C H3C 119.0
C2"C C4"C H4"J 109.5
C2"C C4"C H4"K 109.5
C2"C C4"C H4"L 109.5
H4"J C4"C H4"K 109.5
H4"J C4"C H4"L 109.5
H4"K C4"C H4"L 109.5
C3'C C4'C H4'E 109.2
C8C C4'C C3'C 110.0(2)
C8C C4'C H4'E 109.2
O6C C4'C C3'C 111.0(2)
O6C C4'C H4'E 109.2
O6C C4'C C8C 108.1(2)
C3C C4C H4C 119.5
C3C C4C C10C 120.9(3)
C10C C4C H4C 119.5
C2'C C6'C H5'M 109.5
C2'C C6'C H5'N 109.5
C2'C C6'C H5'O 109.5
H5'M C6'C H5'N 109.5
H5'M C6'C H5'O 109.5
H5'N C6'C H5'O 109.5
C6C C5C H5C 119.6
C6C C5C C10C 120.9(3)
C10C C5C H5C 119.6
C2'C C5'C H6'J 109.5
C2'C C5'C H6'K 109.5
C2'C C5'C H6'L 109.5
H6'J C5'C H6'K 109.5
H6'J C5'C H6'L 109.5
H6'K C5'C H6'L 109.5
C5C C6C H6C 120.1
C5C C6C C7C 119.8(3)
C7C C6C H6C 120.1
C8C C7C C6C 121.2(3)
O3C C7C C6C 116.1(3)
O3C C7C C8C 122.7(3)
C7C C8C C4'C 121.7(3)
C9C C8C C4'C 121.2(3)
C9C C8C C7C 117.2(3)
O6C C9AA C2BA 112.0(2)
O7C C9AA C2BA 124.1(3)
O7C C9AA O6C 124.0(2)
C8C C9C C10C 122.9(3)
O1C C9C C8C 116.1(3)
O1C C9C C10C 121.0(3)
C5C C10C C4C 124.6(3)
C9C C10C C4C 117.4(3)
C9C C10C C5C 117.9(3)
C9C O1C C2C 122.5(3)
C7C O3C C2'C 117.1(2)
C1"C O4C C3'C 117.2(2)
C9AA O6C C4'C 116.0(2)

loop_
_geom_bond_atom_site_label_1
_geom_bond_atom_site_label_2
_geom_bond_distance
C0AA C1AA 1.499(5)
C0AA O6E 1.350(4)
C0AA O7E 1.203(4)
C1"E C2"E 1.518(6)
C1"E O4E 1.346(4)
C1"E O5E 1.204(4)
C1AA H1AA 0.9800
C1AA C1P 1.627(8)
C1AA C2AA 1.481(6)
C1AA C4AA 1.463(10)
C1P H1PA 0.9600
C1P H1PB 0.9600
C1P H1PC 0.9600
C2"E H2"E 0.9800
C2"E C3"E 1.557(6)
C2"E C4"E 1.506(7)
C2'E C3'E 1.526(5)
C2'E C5'E 1.522(6)
C2'E C6'E 1.534(5)
C2'E O3E 1.463(7)
C2AA H2AA 0.9700
C2AA H2AB 0.9700
C2AA C3AA 1.491(6)
C2E C3E 1.421(8)
C2E O1E 1.389(6)
C2E O2E 1.213(7)
C3"E H3"J 0.9600
C3"E H3"K 0.9600
C3"E H3"L 0.9600
C3'E H3'E 0.9800
C3'E C4'E 1.514(5)
C3'E O4E 1.440(5)
C3AA H3AA 0.9600
C3AA H3AB 0.9600
C3AA H3AC 0.9600
C3E H3E 0.9300
C3E C4E 1.357(10)
C4"E H4"D 0.9600
C4"E H4"E 0.9600
C4"E H4"F 0.9600
C4'E H4'F 0.9800
C4'E C8E 1.493(5)
C4'E O6E 1.457(4)
C4AA H4AA 0.9600
C4AA H4AB 0.9600
C4AA H4AC 0.9600
C4E H4E 0.9300
C4E C10E 1.451(9)
C5'E H6'D 0.9600
C5'E H6'E 0.9600
C5'E H6'F 0.9600
C5E H5E 0.9300
C5E C6E 1.346(10)
C5E C10E 1.403(9)
C6'E H5'G 0.9600
C6'E H5'H 0.9600
C6'E H5'I 0.9600
C6E H6E 0.9300
C6E C7E 1.417(7)
C7E C8E 1.384(5)
C7E O3E 1.351(7)
C8E C9E 1.389(6)
C9E C10E 1.397(6)
C9E O1E 1.377(5)
C1"D C2"D 1.515(4)
C1"D O4D 1.351(4)
C1"D O5D 1.197(3)
C1A H1AB 0.9600
C1A H1AC 0.9600
C1A H1AD 0.9600
C1A C18 1.526(5)
C1B H1BA 0.9600
C1B H1BB 0.9600
C1B H1BC 0.9600
C1B C1C 1.521(4)
C1C H1CA 0.9700
C1C H1CB 0.9700
C1C C18 1.535(5)
C2"D H2"D 0.9800
C2"D C3"D 1.522(5)
C2"D C4"D 1.516(5)
C2'D C3'D 1.529(4)
C2'D C5'D 1.509(4)
C2'D C6'D 1.525(4)
C2'D O3D 1.454(3)
C2D C3D 1.432(6)
C2D O1D 1.392(4)
C2D O2D 1.211(5)
C3"D H3"M 0.9600
C3"D H3"N 0.9600
C3"D H3"O 0.9600
C3'D H3'G 0.9800
C3'D C4'D 1.517(4)
C3'D O4D 1.439(3)
C3D H3D 0.9300
C3D C4D 1.347(6)
C4"D H4"M 0.9600
C4"D H4"N 0.9600
C4"D H4"O 0.9600
C4'D H4'H 0.9800
C4'D C8D 1.501(4)
C4'D O6D 1.456(3)
C4D H4D 0.9300
C4D C10D 1.438(5)
C5'D H6'P 0.9600
C5'D H6'Q 0.9600
C5'D H6'R 0.9600
C5D H5D 0.9300
C5D C6D 1.371(5)
C5D C10D 1.401(5)
C6'D H5'S 0.9600
C6'D H5'T 0.9600
C6'D H5'U 0.9600
C6D H6D 0.9300
C6D C7D 1.406(4)
C7D C8D 1.399(4)
C7D O3D 1.357(4)
C8D C9D 1.396(4)
C9D C10D 1.392(5)
C9D O1D 1.375(4)
C14 C18 1.515(4)
C14 O6D 1.356(3)
C14 O7D 1.203(4)
C18 H18 0.9800
C1" C2" 1.513(4)
C1" O4 1.356(4)
C1" O5 1.202(4)
C1'" C2'" 1.509(3)
C1'" O6 1.356(3)
C1'" O7 1.201(3)
C2 C3 1.444(4)
C2 O1 1.397(3)
C2 O2 1.206(4)
C2" H2" 0.9800
C2" C3" 1.528(5)
C2" C4" 1.529(5)
C2' C3' 1.532(4)
C2' C5' 1.513(4)
C2' C6' 1.525(4)
C2' O3 1.456(4)
C2'" H2'" 0.9800
C2'" C3'" 1.535(4)
C2'" C5'" 1.529(4)
C3 H3 0.9300
C3 C4 1.345(5)
C3" H3"A 0.9600
C3" H3"B 0.9600
C3" H3"C 0.9600
C3' H3' 0.9800
C3' C4' 1.515(4)
C3' O4 1.438(3)
C3'" H3'A 0.9700
C3'" H3'B 0.9700
C3'" C4'" 1.527(4)
C4 H4 0.9300
C4 C10 1.431(4)
C4" H4"A 0.9600
C4" H4"B 0.9600
C4" H4"C 0.9600
C4' H4' 0.9800
C4' C8 1.508(4)
C4' O6 1.456(3)
C4'" H4'A 0.9600
C4'" H4'B 0.9600
C4'" H4'C 0.9600
C5 H5 0.9300
C5 C6 1.367(5)
C5 C10 1.410(4)
C5' H5'A 0.9600
C5' H5'B 0.9600
C5' H5'C 0.9600
C5'" H5'D 0.9600
C5'" H5'E 0.9600
C5'" H5'F 0.9600
C6 H6 0.9300
C6 C7 1.403(4)
C6' H6'A 0.9600
C6' H6'B 0.9600
C6' H6'C 0.9600
C7 C8 1.393(4)
C7 O3 1.362(4)
C8 C9 1.394(4)
C9 C10 1.392(4)
C9 O1 1.374(3)
C1"A C2"A 1.512(4)
C1"A O4A 1.353(3)
C1"A O5A 1.201(3)
C1K C1M 1.516(4)
C1K O6A 1.356(4)
C1K O7A 1.197(4)
C1L H1LA 0.9700
C1L H1LB 0.9700
C1L C1M 1.524(5)
C1L C1N 1.532(7)
C1M H1M 0.9800
C1M C1O 1.500(7)
C1N H1NA 0.9600
C1N H1NB 0.9600
C1N H1NC 0.9600
C1O H1OA 0.9600
C1O H1OB 0.9600
C1O H1OC 0.9600
C2"A H2"A 0.9800
C2"A C3"A 1.526(4)
C2"A C4"A 1.526(4)
C2'A C3'A 1.533(4)
C2'A C5'A 1.518(5)
C2'A C6'A 1.529(4)
C2'A O3A 1.460(3)
C2A C3A 1.444(6)
C2A O1A 1.384(4)
C2A O2A 1.220(5)
C3"A H3"D 0.9600
C3"A H3"E 0.9600
C3"A H3"F 0.9600
C3'A H3'C 0.9800
C3'A C4'A 1.512(4)
C3'A O4A 1.442(3)
C3A H3A 0.9300
C3A C4A 1.340(7)
C4"A H4"P 0.9600
C4"A H4"Q 0.9600
C4"A H4"R 0.9600
C4'A H4'D 0.9800
C4'A C8A 1.502(4)
C4'A O6A 1.453(3)
C4A H4A 0.9300
C4A C10A 1.438(5)
C5'A H6'G 0.9600
C5'A H6'H 0.9600
C5'A H6'I 0.9600
C5A H5A 0.9300
C5A C6A 1.381(5)
C5A C10A 1.396(5)
C6'A H5'J 0.9600
C6'A H5'K 0.9600
C6'A H5'L 0.9600
C6A H6A 0.9300
C6A C7A 1.408(4)
C7A C8A 1.390(4)
C7A O3A 1.360(4)
C8A C9A 1.396(4)
C9A C10A 1.391(5)
C9A O1A 1.376(4)
C1 C5AA 1.516(3)
C1 O6B 1.355(3)
C1 O7B 1.203(3)
C1"B C2"B 1.501(4)
C1"B O4B 1.345(3)
C1"B O5B 1.201(3)
C2"B H2"B 0.9800
C2"B C3"B 1.530(4)
C2"B C4"B 1.522(4)
C2'B C3'B 1.529(4)
C2'B C5'B 1.522(4)
C2'B C6'B 1.515(4)
C2'B O3B 1.454(3)
C2B C3B 1.439(5)
C2B O1B 1.386(3)
C2B O2B 1.212(4)
C3"B H3"P 0.9600
C3"B H3"Q 0.9600
C3"B H3"R 0.9600
C3'B H3'F 0.9800
C3'B C4'B 1.520(4)
C3'B O4B 1.440(3)
C3B H3B 0.9300
C3B C4B 1.345(5)
C4"B H4"G 0.9600
C4"B H4"H 0.9600
C4"B H4"I 0.9600
C4'B H4'G 0.9800
C4'B C8B 1.501(4)
C4'B O6B 1.451(3)
C4B H4B 0.9300
C4B C10B 1.440(4)
C5'B H5'P 0.9600
C5'B H5'Q 0.9600
C5'B H5'R 0.9600
C5AA H5AA 0.9800
C5AA C6AA 1.531(4)
C5AA C7AA 1.523(4)
C5B H5B 0.9300
C5B C6B 1.369(4)
C5B C10B 1.408(4)
C6'B H6'M 0.9600
C6'B H6'N 0.9600
C6'B H6'O 0.9600
C6AA H6AA 0.9700
C6AA H6AB 0.9700
C6AA C8AA 1.526(5)
C6B H6B 0.9300
C6B C7B 1.407(4)
C7AA H7AA 0.9600
C7AA H7AB 0.9600
C7AA H7AC 0.9600
C7B C8B 1.390(4)
C7B O3B 1.359(3)
C8AA H8AA 0.9600
C8AA H8AB 0.9600
C8AA H8AC 0.9600
C8B C9B 1.394(4)
C9B C10B 1.389(4)
C9B O1B 1.380(3)
C0BA H0BA 0.9700
C0BA H0BB 0.9700
C0BA C1BA 1.518(4)
C0BA C2BA 1.534(4)
C1"C C2"C 1.506(4)
C1"C O4C 1.356(4)
C1"C O5C 1.201(4)
C1BA H1BD 0.9600
C1BA H1BE 0.9600
C1BA H1BF 0.9600
C2"C H2"C 0.9800
C2"C C3"C 1.528(5)
C2"C C4"C 1.514(5)
C2'C C3'C 1.531(4)
C2'C C6'C 1.532(4)
C2'C C5'C 1.515(4)
C2'C O3C 1.449(4)
C2BA H2BA 0.9800
C2BA C3BA 1.530(4)
C2BA C9AA 1.505(4)
C2C C3C 1.446(5)
C2C O1C 1.385(4)
C2C O2C 1.212(4)
C3"C H3"G 0.9600
C3"C H3"H 0.9600
C3"C H3"I 0.9600
C3'C H3'D 0.9800
C3'C C4'C 1.518(4)
C3'C O4C 1.436(4)
C3BA H3BA 0.9600
C3BA H3BB 0.9600
C3BA H3BC 0.9600
C3C H3C 0.9300
C3C C4C 1.339(6)
C4"C H4"J 0.9600
C4"C H4"K 0.9600
C4"C H4"L 0.9600
C4'C H4'E 0.9800
C4'C C8C 1.494(4)
C4'C O6C 1.461(3)
C4C H4C 0.9300
C4C C10C 1.432(5)
C6'C H5'M 0.9600
C6'C H5'N 0.9600
C6'C H5'O 0.9600
C5C H5C 0.9300
C5C C6C 1.367(5)
C5C C10C 1.405(5)
C5'C H6'J 0.9600
C5'C H6'K 0.9600
C5'C H6'L 0.9600
C6C H6C 0.9300
C6C C7C 1.403(4)
C7C C8C 1.401(4)
C7C O3C 1.357(4)
C8C C9C 1.385(4)
C9AA O6C 1.353(3)
C9AA O7C 1.208(3)
C9C C10C 1.398(4)
C9C O1C 1.378(4)

loop_
_geom_torsion_atom_site_label_1
_geom_torsion_atom_site_label_2
_geom_torsion_atom_site_label_3
_geom_torsion_atom_site_label_4
_geom_torsion
C0AA C1AA C2AA C3AA -179.9(5)
C1AA C0AA O6E C4'E -173.9(3)
C1P C1AA C2AA C3AA -70.6(6)
C2"E C1"E O4E C3'E 178.8(3)
C2'E C3'E C4'E C8E 42.1(4)
C2'E C3'E C4'E O6E -77.4(4)
C2'E C3'E O4E C1"E -143.7(3)
C2E C3E C4E C10E -1.8(7)
C3'E C2'E O3E C7E 46.1(4)
C3'E C4'E C8E C7E -12.0(5)
C3'E C4'E C8E C9E 165.3(3)
C3'E C4'E O6E C0AA -95.6(3)
C3E C2E O1E C9E -0.4(5)
C3E C4E C10E C5E -178.7(5)
C3E C4E C10E C9E 2.3(6)
C4'E C3'E O4E C1"E 92.3(3)
C4'E C8E C9E C10E -176.0(3)
C4'E C8E C9E O1E 3.4(5)
C4AA C1AA C2AA C3AA -30.4(11)
C5'E C2'E C3'E C4'E -173.2(4)
C5'E C2'E C3'E O4E 64.6(5)
C5'E C2'E O3E C7E 163.7(3)
C5E C6E C7E C8E 1.1(7)
C5E C6E C7E O3E 178.1(4)
C6'E C2'E C3'E C4'E 63.3(6)
C6'E C2'E C3'E O4E -58.8(5)
C6'E C2'E O3E C7E -77.7(4)
C6E C5E C10E C4E -177.5(4)
C6E C5E C10E C9E 1.5(7)
C6E C7E C8E C4'E 176.2(3)
C6E C7E C8E C9E -1.2(6)
C6E C7E O3E C2'E 164.8(4)
C7E C8E C9E C10E 1.5(5)
C7E C8E C9E O1E -179.1(3)
C8E C4'E O6E C0AA 143.6(3)
C8E C7E O3E C2'E -18.3(6)
C8E C9E C10E C4E 177.4(3)
C8E C9E C10E C5E -1.6(6)
C8E C9E O1E C2E -178.3(3)
C10E C5E C6E C7E -1.3(7)
C10E C9E O1E C2E 1.1(5)
O1E C2E C3E C4E 0.8(6)
O1E C9E C10E C4E -1.9(5)
O1E C9E C10E C5E 179.0(4)
O2E C2E C3E C4E -179.8(5)
O2E C2E O1E C9E -179.9(4)
O3E C2'E C3'E C4'E -58.8(4)
O3E C2'E C3'E O4E 179.0(3)
O3E C7E C8E C4'E -0.6(6)
O3E C7E C8E C9E -178.0(3)
O4E C1"E C2"E C3"E -85.9(4)
O4E C1"E C2"E C4"E 153.4(3)
O4E C3'E C4'E C8E 161.7(3)
O4E C3'E C4'E O6E 42.2(3)
O5E C1"E C2"E C3"E 90.7(5)
O5E C1"E C2"E C4"E -30.0(6)
O5E C1"E O4E C3'E 2.1(5)
O6E C0AA C1AA C1P 116.8(4)
O6E C0AA C1AA C2AA -134.0(4)
O6E C0AA C1AA C4AA 71.4(7)
O6E C4'E C8E C7E 109.7(4)
O6E C4'E C8E C9E -72.9(4)
O7E C0AA C1AA C1P -62.6(5)
O7E C0AA C1AA C2AA 46.6(6)
O7E C0AA C1AA C4AA -108.1(8)
O7E C0AA O6E C4'E 5.5(5)
C1B C1C C18 C1A -65.1(4)
C1B C1C C18 C14 175.9(3)
C2"D C1"D O4D C3'D 179.2(2)
C2'D C3'D C4'D C8D 41.7(3)
C2'D C3'D C4'D O6D -77.5(3)
C2'D C3'D O4D C1"D -139.9(2)
C2D C3D C4D C10D -2.3(5)
C3'D C2'D O3D C7D 50.4(3)
C3'D C4'D C8D C7D -9.4(3)
C3'D C4'D C8D C9D 168.2(2)
C3'D C4'D O6D C14 -95.1(3)
C3D C2D O1D C9D 0.1(4)
C3D C4D C10D C5D -177.0(3)
C3D C4D C10D C9D 1.2(5)
C4'D C3'D O4D C1"D 96.0(3)
C4'D C8D C9D C10D -177.7(2)
C4'D C8D C9D O1D 3.7(4)
C5'D C2'D C3'D C4'D -176.0(2)
C5'D C2'D C3'D O4D 61.6(3)
C5'D C2'D O3D C7D 168.2(2)
C5D C6D C7D C8D -0.1(4)
C5D C6D C7D O3D 179.5(2)
C6'D C2'D C3'D C4'D 57.5(3)
C6'D C2'D C3'D O4D -64.9(3)
C6'D C2'D O3D C7D -72.4(3)
C6D C5D C10D C4D 177.7(3)
C6D C5D C10D C9D -0.5(4)
C6D C7D C8D C4'D 177.6(2)
C6D C7D C8D C9D -0.2(4)
C6D C7D O3D C2'D 159.9(2)
C7D C8D C9D C10D 0.1(4)
C7D C8D C9D O1D -178.6(2)
C8D C4'D O6D C14 144.8(3)
C8D C7D O3D C2'D -20.6(4)
C8D C9D C10D C4D -178.1(3)
C8D C9D C10D C5D 0.3(4)
C8D C9D O1D C2D 177.5(2)
C10D C5D C6D C7D 0.4(4)
C10D C9D O1D C2D -1.1(4)
C18 C14 O6D C4'D -177.2(2)
O1D C2D C3D C4D 1.6(5)
O1D C9D C10D C4D 0.5(4)
O1D C9D C10D C5D 178.8(3)
O2D C2D C3D C4D -178.4(3)
O2D C2D O1D C9D -179.9(3)
O3D C2'D C3'D C4'D -62.2(3)
O3D C2'D C3'D O4D 175.4(2)
O3D C7D C8D C4'D -2.0(4)
O3D C7D C8D C9D -179.7(2)
O4D C1"D C2"D C3"D -112.8(3)
O4D C1"D C2"D C4"D 128.4(3)
O4D C3'D C4'D C8D 162.2(2)
O4D C3'D C4'D O6D 43.0(3)
O5D C1"D C2"D C3"D 66.3(4)
O5D C1"D C2"D C4"D -52.5(5)
O5D C1"D O4D C3'D 0.1(4)
O6D C4'D C8D C7D 111.6(3)
O6D C4'D C8D C9D -70.8(3)
O6D C14 C18 C1A 112.3(3)
O6D C14 C18 C1C -125.8(3)
O7D C14 C18 C1A -67.4(4)
O7D C14 C18 C1C 54.4(4)
O7D C14 O6D C4'D 2.5(5)
C1'" C2'" C3'" C4'" 178.8(2)
C2 C3 C4 C10 -0.6(4)
C2" C1" O4 C3' -179.0(2)
C2' C3' C4' C8 45.9(3)
C2' C3' C4' O6 -73.4(3)
C2' C3' O4 C1" -148.5(2)
C2'" C1'" O6 C4' -171.1(2)
C3 C2 O1 C9 -2.1(3)
C3 C4 C10 C5 -179.4(3)
C3 C4 C10 C9 0.8(4)
C3' C2' O3 C7 45.2(3)
C3' C4' C8 C7 -13.4(3)
C3' C4' C8 C9 163.4(2)
C3' C4' O6 C1'" -94.4(3)
C4' C3' O4 C1" 87.2(3)
C4' C8 C9 C10 -174.8(2)
C4' C8 C9 O1 4.9(3)
C5 C6 C7 C8 -0.3(4)
C5 C6 C7 O3 178.3(2)
C5' C2' C3' C4' -175.9(2)
C5' C2' C3' O4 61.7(3)
C5' C2' O3 C7 162.8(2)
C5'" C2'" C3'" C4'" -61.7(3)
C6 C5 C10 C4 -179.4(2)
C6 C5 C10 C9 0.3(4)
C6 C7 C8 C4' 175.9(2)
C6 C7 C8 C9 -1.0(4)
C6 C7 O3 C2' 166.3(2)
C6' C2' C3' C4' 58.0(3)
C6' C2' C3' O4 -64.5(3)
C6' C2' O3 C7 -78.6(3)
C7 C8 C9 C10 2.1(4)
C7 C8 C9 O1 -178.2(2)
C8 C4' O6 C1'" 146.0(2)
C8 C7 O3 C2' -15.1(4)
C8 C9 C10 C4 178.0(2)
C8 C9 C10 C5 -1.7(4)
C8 C9 O1 C2 -177.3(2)
C10 C5 C6 C7 0.7(4)
C10 C9 O1 C2 2.4(3)
O1 C2 C3 C4 1.1(4)
O1 C9 C10 C4 -1.7(4)
O1 C9 C10 C5 178.5(2)
O2 C2 C3 C4 180.0(3)
O2 C2 O1 C9 179.0(2)
O3 C2' C3' C4' -62.3(3)
O3 C2' C3' O4 175.3(2)
O3 C7 C8 C4' -2.6(4)
O3 C7 C8 C9 -179.5(2)
O4 C1" C2" C3" -97.9(3)
O4 C1" C2" C4" 141.4(3)
O4 C3' C4' C8 166.88(19)
O4 C3' C4' O6 47.6(3)
O5 C1" C2" C3" 80.0(4)
O5 C1" C2" C4" -40.7(4)
O5 C1" O4 C3' 3.2(4)
O6 C1'" C2'" C3'" -133.9(2)
O6 C1'" C2'" C5'" 102.9(3)
O6 C4' C8 C7 108.8(3)
O6 C4' C8 C9 -74.4(3)
O7 C1'" C2'" C3'" 48.3(4)
O7 C1'" C2'" C5'" -74.9(4)
O7 C1'" O6 C4' 6.8(4)
C1M C1K O6A C4'A -176.1(3)
C1N C1L C1M C1K 65.5(5)
C1N C1L C1M C1O -174.5(4)
C2"A C1"A O4A C3'A 173.0(2)
C2'A C3'A C4'A C8A 45.3(3)
C2'A C3'A C4'A O6A -74.0(3)
C2'A C3'A O4A C1"A -140.9(2)
C2A C3A C4A C10A -1.1(5)
C3'A C2'A O3A C7A 47.8(3)
C3'A C4'A C8A C7A -11.8(3)
C3'A C4'A C8A C9A 163.8(2)
C3'A C4'A O6A C1K -96.6(3)
C3A C2A O1A C9A -0.2(4)
C3A C4A C10A C5A -179.7(3)
C3A C4A C10A C9A 0.8(5)
C4'A C3'A O4A C1"A 95.2(3)
C4'A C8A C9A C10A -174.6(2)
C4'A C8A C9A O1A 5.0(4)
C5'A C2'A C3'A C4'A -177.4(2)
C5'A C2'A C3'A O4A 59.9(3)
C5'A C2'A O3A C7A 165.0(2)
C5A C6A C7A C8A 1.0(4)
C5A C6A C7A O3A 178.3(2)
C6'A C2'A C3'A C4'A 56.1(3)
C6'A C2'A C3'A O4A -66.6(3)
C6'A C2'A O3A C7A -75.9(3)
C6A C5A C10A C4A -180.0(3)
C6A C5A C10A C9A -0.5(4)
C6A C7A C8A C4'A 174.1(2)
C6A C7A C8A C9A -1.6(4)
C6A C7A O3A C2'A 165.6(2)
C7A C8A C9A C10A 1.2(4)
C7A C8A C9A O1A -179.2(2)
C8A C4'A O6A C1K 144.4(3)
C8A C7A O3A C2'A -17.2(4)
C8A C9A C10A C4A 179.4(3)
C8A C9A C10A C5A -0.2(4)
C8A C9A O1A C2A -179.7(2)
C10A C5A C6A C7A 0.1(4)
C10A C9A O1A C2A -0.1(4)
O1A C2A C3A C4A 0.8(5)
O1A C9A C10A C4A -0.2(4)
O1A C9A C10A C5A -179.8(3)
O2A C2A C3A C4A -179.1(3)
O2A C2A O1A C9A 179.7(3)
O3A C2'A C3'A C4'A -63.9(3)
O3A C2'A C3'A O4A 173.4(2)
O3A C7A C8A C4'A -2.9(4)
O3A C7A C8A C9A -178.6(2)
O4A C1"A C2"A C3"A -108.3(3)
O4A C1"A C2"A C4"A 129.9(3)
O4A C3'A C4'A C8A 165.1(2)
O4A C3'A C4'A O6A 45.8(3)
O5A C1"A C2"A C3"A 68.2(4)
O5A C1"A C2"A C4"A -53.7(4)
O5A C1"A O4A C3'A -3.6(4)
O6A C1K C1M C1L -150.0(3)
O6A C1K C1M C1O 87.4(4)
O6A C4'A C8A C7A 109.2(3)
O6A C4'A C8A C9A -75.2(3)
O7A C1K C1M C1L 30.9(6)
O7A C1K C1M C1O -91.7(5)
O7A C1K O6A C4'A 3.0(5)
C1 C5AA C6AA C8AA 66.1(3)
C2"B C1"B O4B C3'B 171.6(2)
C2'B C3'B C4'B C8B 44.6(3)
C2'B C3'B C4'B O6B -74.1(3)
C2'B C3'B O4B C1"B -134.7(2)
C2B C3B C4B C10B 0.5(4)
C3'B C2'B O3B C7B 45.5(3)
C3'B C4'B C8B C7B -14.4(3)
C3'B C4'B C8B C9B 162.7(2)
C3'B C4'B O6B C1 -99.1(3)
C3B C2B O1B C9B 0.3(3)
C3B C4B C10B C5B 179.7(3)
C3B C4B C10B C9B 2.0(4)
C4'B C3'B O4B C1"B 101.5(3)
C4'B C8B C9B C10B -176.7(2)
C4'B C8B C9B O1B 3.1(3)
C5'B C2'B C3'B C4'B 60.4(3)
C5'B C2'B C3'B O4B -61.5(3)
C5'B C2'B O3B C7B -78.8(3)
C5AA C1 O6B C4'B -172.2(2)
C5B C6B C7B C8B -1.5(4)
C5B C6B C7B O3B 176.5(2)
C6'B C2'B C3'B C4'B -174.4(2)
C6'B C2'B C3'B O4B 63.7(3)
C6'B C2'B O3B C7B 162.6(2)
C6B C5B C10B C4B -176.7(2)
C6B C5B C10B C9B 0.9(4)
C6B C7B C8B C4'B 178.2(2)
C6B C7B C8B C9B 1.0(4)
C6B C7B O3B C2'B 164.6(2)
C7AA C5AA C6AA C8AA -173.4(3)
C7B C8B C9B C10B 0.5(4)
C7B C8B C9B O1B -179.7(2)
C8B C4'B O6B C1 141.7(2)
C8B C7B O3B C2'B -17.5(4)
C8B C9B C10B C4B 176.4(2)
C8B C9B C10B C5B -1.4(4)
C8B C9B O1B C2B -177.5(2)
C10B C5B C6B C7B 0.5(4)
C10B C9B O1B C2B 2.3(3)
O1B C2B C3B C4B -1.7(4)
O1B C9B C10B C4B -3.4(3)
O1B C9B C10B C5B 178.8(2)
O2B C2B C3B C4B 178.4(3)
O2B C2B O1B C9B -179.7(2)
O3B C2'B C3'B C4'B -60.7(3)
O3B C2'B C3'B O4B 177.36(19)
O3B C7B C8B C4'B 0.3(4)
O3B C7B C8B C9B -176.8(2)
O4B C1"B C2"B C3"B -107.0(3)
O4B C1"B C2"B C4"B 131.2(3)
O4B C3'B C4'B C8B 164.15(19)
O4B C3'B C4'B O6B 45.5(3)
O5B C1"B C2"B C3"B 71.3(4)
O5B C1"B C2"B C4"B -50.6(4)
O5B C1"B O4B C3'B -6.7(4)
O6B C1 C5AA C6AA -149.5(2)
O6B C1 C5AA C7AA 87.7(3)
O6B C4'B C8B C7B 107.0(3)
O6B C4'B C8B C9B -76.0(3)
O7B C1 C5AA C6AA 32.6(4)
O7B C1 C5AA C7AA -90.2(4)
O7B C1 O6B C4'B 5.8(4)
C0BA C2BA C9AA O6C -128.3(3)
C0BA C2BA C9AA O7C 52.6(4)
C1BA C0BA C2BA C3BA -67.2(3)
C1BA C0BA C2BA C9AA 173.5(3)
C2"C C1"C O4C C3'C -179.3(2)
C2'C C3'C C4'C C8C 40.2(3)
C2'C C3'C C4'C O6C -79.4(3)
C2'C C3'C O4C C1"C -144.7(2)
C2BA C9AA O6C C4'C -174.6(2)
C2C C3C C4C C10C -2.2(5)
C3'C C2'C O3C C7C 49.3(3)
C3'C C4'C C8C C7C -8.6(3)
C3'C C4'C C8C C9C 169.7(2)
C3'C C4'C O6C C9AA -94.5(3)
C3BA C2BA C9AA O6C 108.9(3)
C3BA C2BA C9AA O7C -70.2(4)
C3C C2C O1C C9C -1.9(4)
C3C C4C C10C C5C -178.1(3)
C3C C4C C10C C9C -0.3(4)
C4'C C3'C O4C C1"C 91.6(3)
C4'C C8C C9C C10C -177.2(2)
C4'C C8C C9C O1C 3.1(4)
C6'C C2'C C3'C C4'C 59.4(3)
C6'C C2'C C3'C O4C -62.5(3)
C6'C C2'C O3C C7C -74.0(3)
C5C C6C C7C C8C 0.9(4)
C5C C6C C7C O3C -179.7(2)
C5'C C2'C C3'C C4'C -174.4(2)
C5'C C2'C C3'C O4C 63.7(3)
C5'C C2'C O3C C7C 167.1(2)
C6C C5C C10C C4C 177.0(3)
C6C C5C C10C C9C -0.7(4)
C6C C7C C8C C4'C 176.8(2)
C6C C7C C8C C9C -1.6(4)
C6C C7C O3C C2'C 160.9(2)
C7C C8C C9C C10C 1.2(4)
C7C C8C C9C O1C -178.4(2)
C8C C4'C O6C C9AA 144.7(2)
C8C C7C O3C C2'C -19.7(4)
C8C C9C C10C C4C -178.0(3)
C8C C9C C10C C5C -0.1(4)
C8C C9C O1C C2C 179.2(2)
C10C C5C C6C C7C 0.3(4)
C10C C9C O1C C2C -0.5(4)
O1C C2C C3C C4C 3.2(4)
O1C C9C C10C C4C 1.6(4)
O1C C9C C10C C5C 179.6(2)
O2C C2C C3C C4C -177.3(3)
O2C C2C O1C C9C 178.6(2)
O3C C2'C C3'C C4'C -60.7(3)
O3C C2'C C3'C O4C 177.3(2)
O3C C7C C8C C4'C -2.7(4)
O3C C7C C8C C9C 178.9(2)
O4C C1"C C2"C C3"C -97.7(3)
O4C C1"C C2"C C4"C 139.4(3)
O4C C3'C C4'C C8C 160.0(2)
O4C C3'C C4'C O6C 40.3(3)
O5C C1"C C2"C C3"C 80.0(4)
O5C C1"C C2"C C4"C -42.9(4)
O5C C1"C O4C C3'C 3.0(4)
O6C C4'C C8C C7C 112.7(3)
O6C C4'C C8C C9C -68.9(3)
O7C C9AA O6C C4'C 4.5(4)
